data_7004614
loop_
_publ_author_name
'Constable, Edwin C.'
'Housecroft, Catherine E.'
'Neuburger, Markus'
'Price, Jason R.'
'Schaffner, Silvia'

_publ_section_title
;
 Metal-mediated thiol--disulfide interconversion---a new tool for
 metallosupramolecular chemistry
;
_journal_issue 29
_journal_name_full 'Dalton Transactions'
_journal_page_first 3795
_journal_page_last 3797
_journal_paper_doi 10.1039/b809242g
_journal_year 2008
_chemical_formula_moiety
;
2(C60 H42 N12 Ru2 S2), C4 H10 O, 8(F6 P), 9(C2 H3 N)
;
_chemical_formula_sum 'C142 H121 F48 N33 O P8 Ru4 S4'
_chemical_formula_weight 3997.98
_space_group_IT_number 2
_symmetry_cell_setting triclinic
_symmetry_space_group_name_Hall '-P 1'
_symmetry_space_group_name_H-M 'P -1'
_atom_sites_solution_hydrogens geom
_atom_sites_solution_primary direct
_audit_creation_date 07-12-11
_audit_creation_method CRYSTALS_ver_12.84
_cell_angle_alpha 81.359(8)
_cell_angle_beta 87.619(11)
_cell_angle_gamma 81.719(11)
_cell_formula_units_Z 2
_cell_length_a 15.1023(14)
_cell_length_b 18.773(2)
_cell_length_c 29.142(5)
_cell_measurement_reflns_used 21083
_cell_measurement_temperature 173
_cell_measurement_theta_max 27
_cell_measurement_theta_min 1
_cell_volume 8081.6(18)
_computing_cell_refinement
;
EvalCCD
A. J. M. Duisenberg. Reflections on Area Detectors. Thesis, Utrecht, 1998
;
_computing_data_collection 'COLLECT (Nonius, 1997-2001).'
_computing_data_reduction
;
EvalCCD
A. J. M. Duisenberg. Reflections on Area Detectors. Thesis, Utrecht, 1998
;
_computing_molecular_graphics 'CAMERON (Watkin et al., 1996)'
_computing_publication_material 'CRYSTALS (Betteridge et al., 2003)'
_computing_structure_refinement 'CRYSTALS (Betteridge et al., 2003)'
_computing_structure_solution 'SIR92 (Altomare et al., 1994)'
_diffrn_ambient_temperature 173
_diffrn_measured_fraction_theta_full 0.997
_diffrn_measured_fraction_theta_max 0.997
_diffrn_measurement_device_type 'Nonius KappaCCD'
_diffrn_measurement_method '\f & \w scans'
_diffrn_radiation_monochromator graphite
_diffrn_radiation_type 'Mo K\a'
_diffrn_radiation_wavelength 0.71073
_diffrn_reflns_av_R_equivalents 0.070
_diffrn_reflns_limit_h_max 19
_diffrn_reflns_limit_h_min -19
_diffrn_reflns_limit_k_max 24
_diffrn_reflns_limit_k_min -24
_diffrn_reflns_limit_l_max 37
_diffrn_reflns_limit_l_min -37
_diffrn_reflns_number 204037
_diffrn_reflns_theta_full 27.500
_diffrn_reflns_theta_max 27.500
_diffrn_reflns_theta_min 3.034
_diffrn_standards_number 0
_exptl_absorpt_coefficient_mu 0.614
_exptl_absorpt_correction_T_max 0.92
_exptl_absorpt_correction_T_min 0.91
_exptl_absorpt_correction_type multi-scan
_exptl_absorpt_process_details 'DENZO/SCALEPACK (Otwinowski & Minor, 1997)'
_exptl_crystal_colour orange
_exptl_crystal_density_diffrn 1.643
_exptl_crystal_description plate
_exptl_crystal_F_000 4008
_exptl_crystal_size_max 0.42
_exptl_crystal_size_mid 0.16
_exptl_crystal_size_min 0.13
_refine_diff_density_max 1.57
_refine_diff_density_min -1.57
_refine_ls_extinction_method None
_refine_ls_goodness_of_fit_ref 1.1064
_refine_ls_hydrogen_treatment constr
_refine_ls_matrix_type full
_refine_ls_number_parameters 2215
_refine_ls_number_reflns 22768
_refine_ls_number_restraints 180
_refine_ls_R_factor_all 0.0940
_refine_ls_R_factor_gt 0.0542
_refine_ls_shift/su_max 0.048162
_refine_ls_structure_factor_coef F
_refine_ls_weighting_details
;
Method, part 1, Chebychev polynomial, (Watkin, 1994, Prince, 1982)
[weight] = 1.0/[A~0~*T~0~(x)+A~1~*T~1~(x) ... +A~n-1~]*T~n-1~(x)]
where A~i~ are the Chebychev coefficients listed below and x= Fcalc/Fmax
Method = Robust Weighting (Prince, 1982)
W = [weight] * [1-(deltaF/6*sigmaF)^2^]^2^
A~i~ are:
6.20 -0.146 3.58 1.07 -1.25
;
_refine_ls_weighting_scheme calc
_refine_ls_wR_factor_all 0.0730
_refine_ls_wR_factor_gt 0.0566
_refine_ls_wR_factor_ref 0.0566
_reflns_limit_h_max 19
_reflns_limit_h_min -19
_reflns_limit_k_max 24
_reflns_limit_k_min -24
_reflns_limit_l_max 37
_reflns_limit_l_min 0
_reflns_number_gt 22768
_reflns_number_total 37012
_reflns_threshold_expression I>3.0\s(I)
_oxford_diffrn_Wilson_B_factor 0.00
_oxford_diffrn_Wilson_scale 0.00
_oxford_refine_ls_scale 0.5712(6)
_oxford_structure_analysis_title '12101554 jp45-1_173k'
_cod_data_source_file b809242g.txt
_cod_data_source_block jp45-1
_cod_depositor_comments
;
The following automatic conversions were performed:
'_symmetry_cell_setting' value 'Triclinic' changed to 'triclinic'
according to '/home/saulius/struct/CIF-dictionaries/cif_core.dic'
dictionary named 'cif_core.dic' version 2.4.1 from 2010-06-29.

Automatic conversion script
Id: cif_fix_enum 1527 2010-12-29 10:47:43Z saulius 
;
_cod_original_cell_volume 8081.8(19)
_cod_original_sg_symbol_H-M 'P -1 '
_cod_original_formula_sum 'C142 H121 F48 N33 O1 P8 Ru4 S4'
_cod_database_code 7004614

loop_
_symmetry_equiv_pos_as_xyz
x,y,z
-x,-y,-z

loop_
_atom_site_label
_atom_site_type_symbol
_atom_site_fract_x
_atom_site_fract_y
_atom_site_fract_z
_atom_site_U_iso_or_equiv
_atom_site_occupancy
_atom_site_adp_type
_atom_site_refinement_flags_posn
_atom_site_refinement_flags_adp
_atom_site_refinement_flags_occupancy
_atom_site_disorder_assembly
_atom_site_disorder_group
_atom_site_attached_hydrogens
Ru1 Ru 0.79707(2) 0.419944(17) 0.123415(11) 0.0207 1.0000 Uani . . . . . .
Ru2 Ru 1.16869(2) 0.421162(17) 0.346444(12) 0.0215 1.0000 Uani . . . . . .
Ru3 Ru 0.72603(2) 0.090864(17) 0.381237(11) 0.0209 1.0000 Uani . . . . . .
Ru4 Ru 0.35166(2) 0.078837(17) 0.160417(12) 0.0214 1.0000 Uani . . . . . .
S1 S 0.94994(7) 0.40160(6) 0.20756(4) 0.0271 1.0000 Uani . . . . . .
S2 S 1.02871(7) 0.40045(6) 0.26287(4) 0.0269 1.0000 Uani . . . . . .
S3 S 0.57787(7) 0.10495(6) 0.29546(4) 0.0265 1.0000 Uani . . . . . .
S4 S 0.49993(7) 0.10048(6) 0.24081(4) 0.0275 1.0000 Uani . . . . . .
N1 N 0.8686(2) 0.49769(19) 0.08649(12) 0.0258 1.0000 Uani . . . . . .
N2 N 0.9156(2) 0.36092(19) 0.11584(12) 0.0244 1.0000 Uani . . . . . .
N3 N 0.7758(2) 0.32035(19) 0.15963(13) 0.0264 1.0000 Uani . . . . . .
N4 N 0.7479(2) 0.3898(2) 0.06557(13) 0.0276 1.0000 Uani . . . . . .
N5 N 0.6731(2) 0.47537(19) 0.12231(13) 0.0262 1.0000 Uani . . . . . .
N6 N 0.7938(2) 0.47260(18) 0.18354(13) 0.0248 1.0000 Uani . . . . . .
N7 N 1.1590(2) 0.47196(18) 0.27539(13) 0.0237 1.0000 Uani . . . . . .
N8 N 1.2710(2) 0.47885(19) 0.33941(14) 0.0261 1.0000 Uani . . . . . .
N9 N 1.2246(2) 0.3935(2) 0.41173(13) 0.0291 1.0000 Uani . . . . . .
N10 N 1.2268(2) 0.32033(18) 0.33121(13) 0.0260 1.0000 Uani . . . . . .
N11 N 1.0690(2) 0.36283(19) 0.36259(12) 0.0231 1.0000 Uani . . . . . .
N12 N 1.0685(2) 0.5004(2) 0.36482(13) 0.0281 1.0000 Uani . . . . . .
N101 N 0.6541(2) 0.0114(2) 0.41493(13) 0.0269 1.0000 Uani . . . . . .
N102 N 0.6060(2) 0.14865(19) 0.38722(12) 0.0240 1.0000 Uani . . . . . .
N103 N 0.7463(2) 0.19074(19) 0.34497(13) 0.0255 1.0000 Uani . . . . . .
N104 N 0.7717(2) 0.1231(2) 0.43987(13) 0.0284 1.0000 Uani . . . . . .
N105 N 0.8503(2) 0.03691(19) 0.38496(13) 0.0260 1.0000 Uani . . . . . .
N106 N 0.7344(2) 0.03718(18) 0.32173(13) 0.0247 1.0000 Uani . . . . . .
N107 N 0.3676(2) 0.02938(18) 0.23158(12) 0.0236 1.0000 Uani . . . . . .
N108 N 0.2491(2) 0.02201(19) 0.17064(13) 0.0248 1.0000 Uani . . . . . .
N109 N 0.2898(2) 0.1067(2) 0.09704(14) 0.0301 1.0000 Uani . . . . . .
N110 N 0.2988(2) 0.18055(19) 0.17596(13) 0.0272 1.0000 Uani . . . . . .
N111 N 0.4532(2) 0.13471(19) 0.14169(12) 0.0235 1.0000 Uani . . . . . .
N112 N 0.4464(2) -0.00164(19) 0.13882(13) 0.0255 1.0000 Uani . . . . . .
N501 N 0.9717(5) 0.2347(4) -0.0063(3) 0.0832 1.0000 Uani . . . . . .
N502 N 0.5315(5) 0.2489(4) 0.5140(3) 0.0768 1.0000 Uani . . . . . .
N503 N 0.5199(5) 0.6812(4) 0.2396(4) 0.0999 1.0000 Uani . . . . . .
N504 N 0.4985(5) 0.8966(5) -0.0073(3) 0.0875 1.0000 Uani . . . . . .
N505 N 0.6865(6) 0.7220(4) 0.0985(3) 0.0905 1.0000 Uani . . . . . .
N506 N 1.0039(6) 0.3924(7) 0.4956(3) 0.1295 1.0000 Uani . . . . . .
N507 N 0.9239(6) 0.6288(4) 0.1727(3) 0.1048 1.0000 Uani . . . . . .
N508 N 0.9285(7) 0.7959(6) 0.2514(4) 0.1391 1.0000 Uani . . . . . .
N509 N 0.5767(8) 0.8722(6) 0.2398(4) 0.1216 1.0000 Uani . . . . . .
C1 C 0.8396(3) 0.5692(2) 0.07360(17) 0.0334 1.0000 Uani . . . . . .
C2 C 0.8954(4) 0.6161(3) 0.0517(2) 0.0472 1.0000 Uani . . . . . .
C3 C 0.9835(4) 0.5899(3) 0.0431(2) 0.0494 1.0000 Uani . . . . . .
C4 C 1.0147(4) 0.5176(3) 0.05547(18) 0.0396 1.0000 Uani . . . . . .
C5 C 0.9550(3) 0.4719(3) 0.07719(15) 0.0295 1.0000 Uani . . . . . .
C6 C 0.9810(3) 0.3931(3) 0.09164(15) 0.0287 1.0000 Uani . . . . . .
C7 C 1.0613(3) 0.3513(3) 0.08177(19) 0.0425 1.0000 Uani . . . . . .
C8 C 1.0727(3) 0.2773(3) 0.0975(2) 0.0452 1.0000 Uani . . . . . .
C9 C 1.0048(3) 0.2452(3) 0.12255(19) 0.0404 1.0000 Uani . . . . . .
C10 C 0.9259(3) 0.2893(3) 0.13112(16) 0.0295 1.0000 Uani . . . . . .
C11 C 0.8455(3) 0.2655(2) 0.15652(16) 0.0297 1.0000 Uani . . . . . .
C12 C 0.8404(4) 0.1945(3) 0.1762(2) 0.0409 1.0000 Uani . . . . . .
C13 C 0.7626(4) 0.1796(3) 0.2017(2) 0.0504 1.0000 Uani . . . . . .
C14 C 0.6945(4) 0.2339(3) 0.20571(19) 0.0422 1.0000 Uani . . . . . .
C15 C 0.7017(3) 0.3042(3) 0.18395(17) 0.0326 1.0000 Uani . . . . . .
C16 C 0.7898(3) 0.3471(3) 0.03629(18) 0.0370 1.0000 Uani . . . . . .
C17 C 0.7477(4) 0.3260(4) 0.0001(2) 0.0510 1.0000 Uani . . . . . .
C18 C 0.6564(4) 0.3495(4) -0.0057(2) 0.0546 1.0000 Uani . . . . . .
C19 C 0.6121(4) 0.3943(3) 0.0237(2) 0.0456 1.0000 Uani . . . . . .
C20 C 0.6583(3) 0.4150(3) 0.05829(16) 0.0310 1.0000 Uani . . . . . .
C21 C 0.6177(3) 0.4653(2) 0.08944(16) 0.0273 1.0000 Uani . . . . . .
C22 C 0.5310(3) 0.5037(3) 0.08683(18) 0.0359 1.0000 Uani . . . . . .
C23 C 0.5055(3) 0.5521(3) 0.1178(2) 0.0391 1.0000 Uani . . . . . .
C24 C 0.5636(3) 0.5621(3) 0.15094(18) 0.0339 1.0000 Uani . . . . . .
C25 C 0.6479(3) 0.5210(2) 0.15329(16) 0.0283 1.0000 Uani . . . . . .
C26 C 0.7156(3) 0.5189(2) 0.18827(16) 0.0286 1.0000 Uani . . . . . .
C27 C 0.7004(3) 0.5573(3) 0.22519(19) 0.0402 1.0000 Uani . . . . . .
C28 C 0.7651(4) 0.5503(3) 0.2589(2) 0.0448 1.0000 Uani . . . . . .
C29 C 0.8448(3) 0.5054(3) 0.25378(18) 0.0367 1.0000 Uani . . . . . .
C30 C 0.8555(3) 0.4670(2) 0.21641(15) 0.0265 1.0000 Uani . . . . . .
C31 C 1.1014(3) 0.4655(2) 0.24279(16) 0.0260 1.0000 Uani . . . . . .
C32 C 1.1012(3) 0.5035(3) 0.19777(18) 0.0368 1.0000 Uani . . . . . .
C33 C 1.1653(4) 0.5487(3) 0.1854(2) 0.0457 1.0000 Uani . . . . . .
C34 C 1.2264(3) 0.5554(3) 0.21804(19) 0.0405 1.0000 Uani . . . . . .
C35 C 1.2216(3) 0.5179(2) 0.26290(17) 0.0282 1.0000 Uani . . . . . .
C36 C 1.2837(3) 0.5227(2) 0.29923(18) 0.0304 1.0000 Uani . . . . . .
C37 C 1.3506(3) 0.5669(3) 0.2955(2) 0.0384 1.0000 Uani . . . . . .
C38 C 1.4054(3) 0.5634(3) 0.3329(2) 0.0444 1.0000 Uani . . . . . .
C39 C 1.3923(3) 0.5180(3) 0.3735(2) 0.0408 1.0000 Uani . . . . . .
C40 C 1.3230(3) 0.4756(2) 0.37599(18) 0.0315 1.0000 Uani . . . . . .
C41 C 1.2985(3) 0.4257(3) 0.41676(17) 0.0322 1.0000 Uani . . . . . .
C42 C 1.3458(4) 0.4104(3) 0.4580(2) 0.0445 1.0000 Uani . . . . . .
C43 C 1.3179(4) 0.3631(4) 0.4946(2) 0.0520 1.0000 Uani . . . . . .
C44 C 1.2438(4) 0.3295(4) 0.4892(2) 0.0506 1.0000 Uani . . . . . .
C45 C 1.1991(3) 0.3464(3) 0.44760(18) 0.0403 1.0000 Uani . . . . . .
C46 C 1.3087(3) 0.3028(3) 0.31331(16) 0.0325 1.0000 Uani . . . . . .
C47 C 1.3393(3) 0.2339(3) 0.30379(18) 0.0393 1.0000 Uani . . . . . .
C48 C 1.2848(4) 0.1801(3) 0.31296(19) 0.0427 1.0000 Uani . . . . . .
C49 C 1.2001(3) 0.1973(2) 0.33252(18) 0.0379 1.0000 Uani . . . . . .
C50 C 1.1724(3) 0.2669(2) 0.34113(15) 0.0286 1.0000 Uani . . . . . .
C51 C 1.0836(3) 0.2911(2) 0.36091(15) 0.0269 1.0000 Uani . . . . . .
C52 C 1.0175(3) 0.2481(2) 0.37647(18) 0.0336 1.0000 Uani . . . . . .
C53 C 0.9376(3) 0.2807(3) 0.39352(17) 0.0340 1.0000 Uani . . . . . .
C54 C 0.9232(3) 0.3552(3) 0.39499(17) 0.0331 1.0000 Uani . . . . . .
C55 C 0.9909(3) 0.3960(2) 0.37939(15) 0.0257 1.0000 Uani . . . . . .
C56 C 0.9893(3) 0.4738(2) 0.37813(16) 0.0265 1.0000 Uani . . . . . .
C57 C 0.9138(3) 0.5209(3) 0.3893(2) 0.0388 1.0000 Uani . . . . . .
C58 C 0.9185(4) 0.5936(3) 0.3868(2) 0.0468 1.0000 Uani . . . . . .
C59 C 0.9988(4) 0.6197(3) 0.3736(2) 0.0466 1.0000 Uani . . . . . .
C60 C 1.0720(3) 0.5711(2) 0.36299(19) 0.0362 1.0000 Uani . . . . . .
C101 C 0.6809(3) -0.0599(2) 0.42452(17) 0.0336 1.0000 Uani . . . . . .
C102 C 0.6240(4) -0.1100(3) 0.4418(2) 0.0411 1.0000 Uani . . . . . .
C103 C 0.5350(4) -0.0844(3) 0.4506(2) 0.0431 1.0000 Uani . . . . . .
C104 C 0.5058(3) -0.0103(3) 0.44147(17) 0.0348 1.0000 Uani . . . . . .
C105 C 0.5662(3) 0.0368(2) 0.42362(15) 0.0270 1.0000 Uani . . . . . .
C106 C 0.5408(3) 0.1161(2) 0.41140(15) 0.0251 1.0000 Uani . . . . . .
C107 C 0.4605(3) 0.1571(3) 0.42174(16) 0.0332 1.0000 Uani . . . . . .
C108 C 0.4496(3) 0.2314(3) 0.40723(19) 0.0376 1.0000 Uani . . . . . .
C109 C 0.5173(3) 0.2646(3) 0.38275(17) 0.0352 1.0000 Uani . . . . . .
C110 C 0.5963(3) 0.2208(2) 0.37293(15) 0.0263 1.0000 Uani . . . . . .
C111 C 0.6753(3) 0.2447(2) 0.34740(15) 0.0263 1.0000 Uani . . . . . .
C112 C 0.6788(3) 0.3155(2) 0.32602(18) 0.0362 1.0000 Uani . . . . . .
C113 C 0.7555(4) 0.3311(3) 0.3001(2) 0.0431 1.0000 Uani . . . . . .
C114 C 0.8252(3) 0.2766(3) 0.29743(19) 0.0386 1.0000 Uani . . . . . .
C115 C 0.8196(3) 0.2070(3) 0.32017(17) 0.0318 1.0000 Uani . . . . . .
C116 C 0.7280(3) 0.1686(3) 0.46718(18) 0.0388 1.0000 Uani . . . . . .
C117 C 0.7695(4) 0.1940(4) 0.5020(2) 0.0497 1.0000 Uani . . . . . .
C118 C 0.8607(4) 0.1721(3) 0.5086(2) 0.0459 1.0000 Uani . . . . . .
C119 C 0.9063(3) 0.1237(3) 0.48226(18) 0.0373 1.0000 Uani . . . . . .
C120 C 0.8602(3) 0.0991(2) 0.44805(16) 0.0281 1.0000 Uani . . . . . .
C121 C 0.9028(3) 0.0467(2) 0.41867(16) 0.0282 1.0000 Uani . . . . . .
C122 C 0.9888(3) 0.0075(3) 0.42421(18) 0.0356 1.0000 Uani . . . . . .
C123 C 1.0174(3) -0.0414(3) 0.39436(19) 0.0383 1.0000 Uani . . . . . .
C124 C 0.9627(3) -0.0510(2) 0.35946(19) 0.0349 1.0000 Uani . . . . . .
C125 C 0.8791(3) -0.0090(2) 0.35499(16) 0.0279 1.0000 Uani . . . . . .
C126 C 0.8143(3) -0.0081(2) 0.31842(16) 0.0284 1.0000 Uani . . . . . .
C127 C 0.8321(3) -0.0483(2) 0.28225(18) 0.0350 1.0000 Uani . . . . . .
C128 C 0.7692(4) -0.0440(3) 0.2485(2) 0.0418 1.0000 Uani . . . . . .
C129 C 0.6878(3) 0.0009(3) 0.25150(18) 0.0359 1.0000 Uani . . . . . .
C130 C 0.6746(3) 0.0403(2) 0.28854(15) 0.0264 1.0000 Uani . . . . . .
C131 C 0.4270(3) 0.0362(2) 0.26290(15) 0.0250 1.0000 Uani . . . . . .
C132 C 0.4289(3) -0.0004(3) 0.30842(17) 0.0348 1.0000 Uani . . . . . .
C133 C 0.3644(4) -0.0435(3) 0.32257(18) 0.0387 1.0000 Uani . . . . . .
C134 C 0.3013(3) -0.0508(2) 0.29127(16) 0.0328 1.0000 Uani . . . . . .
C135 C 0.3040(3) -0.0153(2) 0.24613(16) 0.0266 1.0000 Uani . . . . . .
C136 C 0.2393(3) -0.0217(2) 0.21143(16) 0.0266 1.0000 Uani . . . . . .
C137 C 0.1732(3) -0.0664(2) 0.21680(19) 0.0339 1.0000 Uani . . . . . .
C138 C 0.1154(3) -0.0632(3) 0.1805(2) 0.0425 1.0000 Uani . . . . . .
C139 C 0.1248(3) -0.0181(3) 0.13958(19) 0.0381 1.0000 Uani . . . . . .
C140 C 0.1933(3) 0.0249(2) 0.13519(17) 0.0301 1.0000 Uani . . . . . .
C141 C 0.2145(3) 0.0746(3) 0.09388(17) 0.0320 1.0000 Uani . . . . . .
C142 C 0.1625(3) 0.0913(3) 0.05404(19) 0.0411 1.0000 Uani . . . . . .
C143 C 0.1883(4) 0.1387(4) 0.0170(2) 0.0489 1.0000 Uani . . . . . .
C144 C 0.2626(4) 0.1728(4) 0.02075(19) 0.0478 1.0000 Uani . . . . . .
C145 C 0.3114(3) 0.1555(3) 0.06068(17) 0.0365 1.0000 Uani . . . . . .
C146 C 0.2174(3) 0.2002(2) 0.19417(17) 0.0319 1.0000 Uani . . . . . .
C147 C 0.1891(3) 0.2707(3) 0.2030(2) 0.0418 1.0000 Uani . . . . . .
C148 C 0.2445(4) 0.3217(3) 0.1924(2) 0.0458 1.0000 Uani . . . . . .
C149 C 0.3288(4) 0.3032(2) 0.17312(18) 0.0370 1.0000 Uani . . . . . .
C150 C 0.3543(3) 0.2320(2) 0.16514(15) 0.0287 1.0000 Uani . . . . . .
C151 C 0.4417(3) 0.2066(2) 0.14463(15) 0.0267 1.0000 Uani . . . . . .
C152 C 0.5092(3) 0.2477(2) 0.12842(17) 0.0325 1.0000 Uani . . . . . .
C153 C 0.5870(3) 0.2131(3) 0.10995(18) 0.0363 1.0000 Uani . . . . . .
C154 C 0.5974(3) 0.1394(3) 0.10787(17) 0.0335 1.0000 Uani . . . . . .
C155 C 0.5281(3) 0.1006(2) 0.12363(15) 0.0272 1.0000 Uani . . . . . .
C156 C 0.5261(3) 0.0231(2) 0.12349(15) 0.0261 1.0000 Uani . . . . . .
C157 C 0.5973(3) -0.0247(3) 0.1093(2) 0.0390 1.0000 Uani . . . . . .
C158 C 0.5886(4) -0.0972(3) 0.1102(2) 0.0479 1.0000 Uani . . . . . .
C159 C 0.5086(4) -0.1212(3) 0.1253(2) 0.0449 1.0000 Uani . . . . . .
C160 C 0.4391(3) -0.0720(3) 0.13956(18) 0.0338 1.0000 Uani . . . . . .
C501 C 0.9410(4) 0.1871(4) -0.0154(3) 0.0605 1.0000 Uani . . . . . .
C502 C 0.9000(5) 0.1270(4) -0.0281(3) 0.0767 1.0000 Uani . . . . . .
C503 C 0.5513(4) 0.2957(3) 0.5298(3) 0.0554 1.0000 Uani . . . . . .
C504 C 0.5763(6) 0.3557(4) 0.5497(4) 0.0838 1.0000 Uani . . . . . .
C505 C 0.4663(4) 0.7277(3) 0.2449(3) 0.0585 1.0000 Uani . . . . . .
C506 C 0.3976(5) 0.7862(4) 0.2523(3) 0.0703 1.0000 Uani . . . . . .
C507 C 0.4332(5) 0.9230(4) 0.0065(2) 0.0607 1.0000 Uani . . . . . .
C508 C 0.3487(5) 0.9565(5) 0.0236(3) 0.0763 1.0000 Uani . . . . . .
C509 C 0.6247(6) 0.7199(4) 0.0778(3) 0.0694 1.0000 Uani . . . . . .
C510 C 0.5466(5) 0.7189(5) 0.0518(4) 0.0893 1.0000 Uani . . . . . .
C511 C 0.9367(6) 0.4170(5) 0.5072(3) 0.0804 1.0000 Uani . . . . . .
C512 C 0.8506(6) 0.4492(7) 0.5220(3) 0.0988 1.0000 Uani . . . . . .
C513 C 0.9215(6) 0.6850(5) 0.1529(3) 0.0751 1.0000 Uani . . . . . .
C514 C 0.9134(10) 0.7579(5) 0.1278(4) 0.1162 1.0000 Uani . . . . . .
C515 C 0.9944(6) 0.7599(5) 0.2476(3) 0.0848 1.0000 Uani . . . . . .
C516 C 1.0762(6) 0.7116(6) 0.2416(3) 0.0956 1.0000 Uani . . . . . .
C517 C 0.6337(9) 0.8293(7) 0.2291(4) 0.0980 1.0000 Uani . . . . . .
C518 C 0.7044(9) 0.7747(8) 0.2153(5) 0.1261 1.0000 Uani . . . . . .
C601 C 0.8998(5) 0.7859(4) 0.4307(3) 0.0783 1.0000 Uani . . . . . .
C602 C 0.8501(5) 0.7915(3) 0.3881(3) 0.0649 1.0000 Uani . . . . . .
C604 C 0.7232(7) 0.7615(5) 0.3550(3) 0.0930 1.0000 Uani . . . . . .
C605 C 0.6428(8) 0.7236(6) 0.3669(4) 0.1085 1.0000 Uani . . . . . .
O603 O 0.7749(3) 0.7561(3) 0.39601(18) 0.0640 1.0000 Uani . . . . . .
P1 P 0.03373(8) 0.09845(7) 0.26479(5) 0.0359 1.0000 Uani . . . . . .
P2 P 0.77761(9) -0.06278(9) 0.54638(5) 0.0462 1.0000 Uani . . . . . .
P3 P 0.48445(9) 0.40875(7) 0.23893(5) 0.0371 1.0000 Uani . . . . . .
P4 P 0.71572(10) 0.25206(8) -0.12884(6) 0.0448 1.0000 Uani . . . . . .
P5 P 0.20087(10) 0.76018(8) 0.36020(5) 0.0433 1.0000 Uani . . . . . .
P6 P 0.64805(10) 0.47545(10) 0.41552(7) 0.0573 1.0000 Uani . . . . . .
P7 P 1.13449(10) 0.01306(11) -0.09534(8) 0.0654 1.0000 Uani D U . . . .
P8 P 0.68773(13) 0.59300(16) -0.04167(7) 0.0933 1.0000 Uani D U . . . .
F1 F 0.0182(2) 0.10227(17) 0.31919(11) 0.0443 1.0000 Uani . . . . . .
F2 F 0.0494(2) 0.09728(18) 0.21003(11) 0.0465 1.0000 Uani . . . . . .
F3 F 0.0232(2) 0.18548(16) 0.25500(12) 0.0496 1.0000 Uani . . . . . .
F4 F 0.0444(2) 0.01173(17) 0.27406(12) 0.0557 1.0000 Uani . . . . . .
F5 F -0.0715(2) 0.1011(2) 0.25907(12) 0.0526 1.0000 Uani . . . . . .
F6 F 0.1393(2) 0.09464(19) 0.27059(12) 0.0494 1.0000 Uani . . . . . .
F11 F 0.8400(2) -0.0577(2) 0.50027(15) 0.0728 1.0000 Uani . . . . . .
F12 F 0.7149(2) -0.0676(3) 0.59231(13) 0.0682 1.0000 Uani . . . . . .
F13 F 0.7480(3) -0.1365(2) 0.53499(18) 0.0790 1.0000 Uani . . . . . .
F14 F 0.8059(3) 0.0111(2) 0.55730(17) 0.0719 1.0000 Uani . . . . . .
F15 F 0.8601(2) -0.1075(2) 0.57499(15) 0.0756 1.0000 Uani . . . . . .
F16 F 0.6947(2) -0.0175(2) 0.51748(12) 0.0617 1.0000 Uani . . . . . .
F21 F 0.4703(2) 0.41087(17) 0.29373(11) 0.0462 1.0000 Uani . . . . . .
F22 F 0.4992(2) 0.40462(17) 0.18448(11) 0.0459 1.0000 Uani . . . . . .
F23 F 0.4653(3) 0.49549(17) 0.22850(12) 0.0565 1.0000 Uani . . . . . .
F24 F 0.5032(2) 0.32145(16) 0.24892(12) 0.0492 1.0000 Uani . . . . . .
F25 F 0.3798(2) 0.40641(19) 0.23454(12) 0.0510 1.0000 Uani . . . . . .
F26 F 0.5888(2) 0.41246(19) 0.24310(12) 0.0520 1.0000 Uani . . . . . .
F31 F 0.6992(4) 0.2266(3) -0.07495(15) 0.0816 1.0000 Uani . . . . . .
F32 F 0.7311(4) 0.2797(3) -0.18241(16) 0.0893 1.0000 Uani . . . . . .
F33 F 0.7177(4) 0.1727(3) -0.1387(2) 0.1089 1.0000 Uani . . . . . .
F34 F 0.7064(4) 0.3338(2) -0.11976(19) 0.1003 1.0000 Uani . . . . . .
F35 F 0.6104(3) 0.2630(4) -0.1363(2) 0.1123 1.0000 Uani . . . . . .
F36 F 0.8182(3) 0.2418(4) -0.1211(3) 0.1217 1.0000 Uani . . . . . .
F41 F 0.2036(5) 0.7185(3) 0.41237(17) 0.1052 1.0000 Uani . . . . . .
F42 F 0.2015(3) 0.8016(2) 0.30886(14) 0.0750 1.0000 Uani . . . . . .
F43 F 0.2023(4) 0.8346(3) 0.3792(2) 0.1035 1.0000 Uani . . . . . .
F44 F 0.2033(4) 0.6859(2) 0.34152(18) 0.0869 1.0000 Uani . . . . . .
F45 F 0.0965(3) 0.7695(3) 0.3618(3) 0.1224 1.0000 Uani . . . . . .
F46 F 0.3074(3) 0.7501(3) 0.3587(2) 0.0923 1.0000 Uani . . . . . .
F51 F 0.5842(3) 0.4235(3) 0.4009(2) 0.0959 1.0000 Uani . . . . . .
F52 F 0.7127(3) 0.5273(3) 0.4305(2) 0.0956 1.0000 Uani . . . . . .
F53 F 0.5925(3) 0.5432(3) 0.3860(2) 0.0900 1.0000 Uani . . . . . .
F54 F 0.7057(4) 0.4089(4) 0.4454(2) 0.1175 1.0000 Uani . . . . . .
F55 F 0.5830(3) 0.4906(3) 0.4577(2) 0.1052 1.0000 Uani . . . . . .
F56 F 0.7133(3) 0.4622(3) 0.37218(18) 0.0924 1.0000 Uani . . . . . .
F61 F 1.0713(3) -0.0465(3) -0.0882(2) 0.1406 1.0000 Uani D U . . . .
F62 F 1.1971(3) 0.0740(3) -0.0982(3) 0.1457 1.0000 Uani D U . . . .
F63 F 1.2085(2) -0.0422(3) -0.06606(18) 0.1002 1.0000 Uani D U . . . .
F64 F 1.0616(3) 0.0690(3) -0.1223(2) 0.1282 1.0000 Uani D U . . . .
F65 F 1.1790(5) -0.0124(4) -0.13965(18) 0.1637 1.0000 Uani D U . . . .
F66 F 1.0945(5) 0.0365(4) -0.0470(2) 0.1749 1.0000 Uani D U . . . .
F81 F 0.7682(6) 0.5379(5) -0.0298(4) 0.0824 0.5000 Uani D U . . . .
F82 F 0.6031(6) 0.6609(6) -0.0512(4) 0.1342 0.5000 Uani D U . . . .
F83 F 0.7127(7) 0.6411(5) -0.0026(3) 0.1133 0.5000 Uani D U . . . .
F84 F 0.6552(7) 0.5611(7) -0.0814(3) 0.1426 0.5000 Uani D U . . . .
F85 F 0.7430(6) 0.6454(7) -0.0776(3) 0.1440 0.5000 Uani D U . . . .
F86 F 0.6243(6) 0.5565(5) -0.0051(3) 0.0771 0.5000 Uani D U . . . .
F91 F 0.7717(6) 0.5388(5) -0.0156(3) 0.0656 0.5000 Uani D U . . . .
F92 F 0.6092(6) 0.6326(6) -0.0710(4) 0.1558 0.5000 Uani D U . . . .
F93 F 0.7274(7) 0.6571(4) -0.0327(4) 0.1087 0.5000 Uani D U . . . .
F94 F 0.6583(6) 0.5146(4) -0.0525(3) 0.1196 0.5000 Uani D U . . . .
F95 F 0.7486(6) 0.5870(5) -0.0891(2) 0.0853 0.5000 Uani D U . . . .
F96 F 0.6332(7) 0.5829(6) 0.0039(3) 0.1133 0.5000 Uani D U . . . .
H11 H 0.7783 0.5877 0.0798 0.0400 1.0000 Uiso R . . . . .
H21 H 0.8731 0.6666 0.0425 0.0566 1.0000 Uiso R . . . . .
H31 H 1.0232 0.6224 0.0283 0.0603 1.0000 Uiso R . . . . .
H41 H 1.0759 0.4987 0.0494 0.0486 1.0000 Uiso R . . . . .
H71 H 1.1081 0.3735 0.0644 0.0495 1.0000 Uiso R . . . . .
H81 H 1.1279 0.2479 0.0910 0.0518 1.0000 Uiso R . . . . .
H91 H 1.0123 0.1939 0.1336 0.0461 1.0000 Uiso R . . . . .
H121 H 0.8887 0.1564 0.1725 0.0479 1.0000 Uiso R . . . . .
H131 H 0.7578 0.1309 0.2164 0.0594 1.0000 Uiso R . . . . .
H141 H 0.6415 0.2240 0.2234 0.0508 1.0000 Uiso R . . . . .
H151 H 0.6525 0.3421 0.1863 0.0390 1.0000 Uiso R . . . . .
H161 H 0.8523 0.3300 0.0405 0.0443 1.0000 Uiso R . . . . .
H171 H 0.7808 0.2960 -0.0204 0.0621 1.0000 Uiso R . . . . .
H181 H 0.6250 0.3346 -0.0298 0.0672 1.0000 Uiso R . . . . .
H191 H 0.5493 0.4112 0.0202 0.0551 1.0000 Uiso R . . . . .
H221 H 0.4902 0.4965 0.0641 0.0412 1.0000 Uiso R . . . . .
H231 H 0.4465 0.5793 0.1163 0.0439 1.0000 Uiso R . . . . .
H241 H 0.5461 0.5967 0.1719 0.0388 1.0000 Uiso R . . . . .
H271 H 0.6451 0.5890 0.2278 0.0481 1.0000 Uiso R . . . . .
H281 H 0.7546 0.5762 0.2850 0.0549 1.0000 Uiso R . . . . .
H291 H 0.8917 0.5008 0.2757 0.0444 1.0000 Uiso R . . . . .
H321 H 1.0575 0.4984 0.1759 0.0425 1.0000 Uiso R . . . . .
H331 H 1.1676 0.5750 0.1546 0.0525 1.0000 Uiso R . . . . .
H341 H 1.2721 0.5860 0.2098 0.0470 1.0000 Uiso R . . . . .
H371 H 1.3587 0.5994 0.2674 0.0467 1.0000 Uiso R . . . . .
H381 H 1.4529 0.5928 0.3305 0.0555 1.0000 Uiso R . . . . .
H391 H 1.4300 0.5155 0.3996 0.0503 1.0000 Uiso R . . . . .
H421 H 1.3980 0.4330 0.4608 0.0537 1.0000 Uiso R . . . . .
H431 H 1.3493 0.3535 0.5234 0.0608 1.0000 Uiso R . . . . .
H441 H 1.2238 0.2952 0.5139 0.0595 1.0000 Uiso R . . . . .
H451 H 1.1474 0.3235 0.4442 0.0478 1.0000 Uiso R . . . . .
H461 H 1.3474 0.3396 0.3070 0.0371 1.0000 Uiso R . . . . .
H471 H 1.3983 0.2232 0.2908 0.0446 1.0000 Uiso R . . . . .
H481 H 1.3049 0.1319 0.3061 0.0483 1.0000 Uiso R . . . . .
H491 H 1.1614 0.1606 0.3399 0.0438 1.0000 Uiso R . . . . .
H521 H 1.0274 0.1967 0.3754 0.0398 1.0000 Uiso R . . . . .
H531 H 0.8915 0.2517 0.4044 0.0409 1.0000 Uiso R . . . . .
H541 H 0.8674 0.3779 0.4066 0.0394 1.0000 Uiso R . . . . .
H571 H 0.8588 0.5024 0.3987 0.0460 1.0000 Uiso R . . . . .
H581 H 0.8668 0.6263 0.3942 0.0556 1.0000 Uiso R . . . . .
H591 H 1.0033 0.6706 0.3718 0.0554 1.0000 Uiso R . . . . .
H601 H 1.1275 0.5891 0.3539 0.0440 1.0000 Uiso R . . . . .
H1011 H 0.7428 -0.0776 0.4193 0.0388 1.0000 Uiso R . . . . .
H1021 H 0.6458 -0.1611 0.4474 0.0482 1.0000 Uiso R . . . . .
H1031 H 0.4941 -0.1175 0.4628 0.0524 1.0000 Uiso R . . . . .
H1041 H 0.4445 0.0084 0.4474 0.0421 1.0000 Uiso R . . . . .
H1071 H 0.4135 0.1345 0.4386 0.0395 1.0000 Uiso R . . . . .
H1081 H 0.3944 0.2605 0.4141 0.0440 1.0000 Uiso R . . . . .
H1091 H 0.5099 0.3162 0.3730 0.0408 1.0000 Uiso R . . . . .
H1121 H 0.6294 0.3531 0.3289 0.0426 1.0000 Uiso R . . . . .
H1131 H 0.7591 0.3794 0.2845 0.0512 1.0000 Uiso R . . . . .
H1141 H 0.8782 0.2867 0.2797 0.0463 1.0000 Uiso R . . . . .
H1151 H 0.8694 0.1695 0.3181 0.0376 1.0000 Uiso R . . . . .
H1161 H 0.6653 0.1844 0.4624 0.0466 1.0000 Uiso R . . . . .
H1171 H 0.7357 0.2259 0.5212 0.0597 1.0000 Uiso R . . . . .
H1181 H 0.8913 0.1909 0.5313 0.0553 1.0000 Uiso R . . . . .
H1191 H 0.9688 0.1068 0.4871 0.0437 1.0000 Uiso R . . . . .
H1221 H 1.0267 0.0147 0.4483 0.0406 1.0000 Uiso R . . . . .
H1231 H 1.0760 -0.0692 0.3977 0.0429 1.0000 Uiso R . . . . .
H1241 H 0.9821 -0.0858 0.3389 0.0400 1.0000 Uiso R . . . . .
H1271 H 0.8883 -0.0793 0.2806 0.0413 1.0000 Uiso R . . . . .
H1281 H 0.7814 -0.0716 0.2233 0.0507 1.0000 Uiso R . . . . .
H1291 H 0.6426 0.0045 0.2288 0.0436 1.0000 Uiso R . . . . .
H1321 H 0.4745 0.0047 0.3293 0.0407 1.0000 Uiso R . . . . .
H1331 H 0.3630 -0.0684 0.3538 0.0453 1.0000 Uiso R . . . . .
H1341 H 0.2554 -0.0806 0.3009 0.0390 1.0000 Uiso R . . . . .
H1371 H 0.1674 -0.0990 0.2451 0.0407 1.0000 Uiso R . . . . .
H1381 H 0.0683 -0.0930 0.1841 0.0522 1.0000 Uiso R . . . . .
H1391 H 0.0849 -0.0163 0.1145 0.0460 1.0000 Uiso R . . . . .
H1421 H 0.1089 0.0698 0.0526 0.0490 1.0000 Uiso R . . . . .
H1431 H 0.1551 0.1482 -0.0112 0.0567 1.0000 Uiso R . . . . .
H1441 H 0.2799 0.2079 -0.0042 0.0561 1.0000 Uiso R . . . . .
H1451 H 0.3630 0.1791 0.0629 0.0434 1.0000 Uiso R . . . . .
H1461 H 0.1775 0.1644 0.2013 0.0368 1.0000 Uiso R . . . . .
H1471 H 0.1309 0.2831 0.2165 0.0487 1.0000 Uiso R . . . . .
H1481 H 0.2255 0.3706 0.1982 0.0526 1.0000 Uiso R . . . . .
H1491 H 0.3686 0.3389 0.1655 0.0438 1.0000 Uiso R . . . . .
H1521 H 0.5022 0.2989 0.1300 0.0382 1.0000 Uiso R . . . . .
H1531 H 0.6341 0.2407 0.0984 0.0436 1.0000 Uiso R . . . . .
H1541 H 0.6519 0.1154 0.0957 0.0399 1.0000 Uiso R . . . . .
H1571 H 0.6525 -0.0073 0.0989 0.0459 1.0000 Uiso R . . . . .
H1581 H 0.6377 -0.1305 0.1006 0.0564 1.0000 Uiso R . . . . .
H1591 H 0.5010 -0.1712 0.1257 0.0544 1.0000 Uiso R . . . . .
H1601 H 0.3840 -0.0891 0.1504 0.0410 1.0000 Uiso R . . . . .
H5021 H 0.9201 0.0830 -0.0078 0.0917 1.0000 Uiso R . . . . .
H5022 H 0.9168 0.1208 -0.0596 0.0917 1.0000 Uiso R . . . . .
H5023 H 0.8360 0.1378 -0.0255 0.0917 1.0000 Uiso R . . . . .
H5041 H 0.5911 0.3398 0.5817 0.1013 1.0000 Uiso R . . . . .
H5042 H 0.6274 0.3724 0.5330 0.1013 1.0000 Uiso R . . . . .
H5043 H 0.5273 0.3947 0.5476 0.1013 1.0000 Uiso R . . . . .
H5061 H 0.3940 0.8228 0.2254 0.0834 1.0000 Uiso R . . . . .
H5062 H 0.4118 0.8068 0.2788 0.0834 1.0000 Uiso R . . . . .
H5063 H 0.3411 0.7682 0.2577 0.0834 1.0000 Uiso R . . . . .
H5081 H 0.3593 0.9844 0.0474 0.0913 1.0000 Uiso R . . . . .
H5082 H 0.3173 0.9879 -0.0013 0.0913 1.0000 Uiso R . . . . .
H5083 H 0.3134 0.9193 0.0363 0.0913 1.0000 Uiso R . . . . .
H5101 H 0.5426 0.6701 0.0468 0.1043 1.0000 Uiso R . . . . .
H5102 H 0.5502 0.7493 0.0224 0.1043 1.0000 Uiso R . . . . .
H5103 H 0.4945 0.7370 0.0688 0.1043 1.0000 Uiso R . . . . .
H5121 H 0.8242 0.4141 0.5437 0.1187 1.0000 Uiso R . . . . .
H5122 H 0.8567 0.4908 0.5365 0.1187 1.0000 Uiso R . . . . .
H5123 H 0.8128 0.4640 0.4956 0.1187 1.0000 Uiso R . . . . .
H5141 H 0.9714 0.7688 0.1166 0.1375 1.0000 Uiso R . . . . .
H5142 H 0.8888 0.7919 0.1482 0.1375 1.0000 Uiso R . . . . .
H5143 H 0.8746 0.7617 0.1021 0.1375 1.0000 Uiso R . . . . .
H5161 H 1.1257 0.7309 0.2524 0.1152 1.0000 Uiso R . . . . .
H5162 H 1.0854 0.7070 0.2093 0.1152 1.0000 Uiso R . . . . .
H5163 H 1.0716 0.6646 0.2591 0.1152 1.0000 Uiso R . . . . .
H5181 H 0.7617 0.7903 0.2177 0.1533 1.0000 Uiso R . . . . .
H5182 H 0.7022 0.7294 0.2353 0.1533 1.0000 Uiso R . . . . .
H5183 H 0.6957 0.7683 0.1838 0.1533 1.0000 Uiso R . . . . .
H6011 H 0.9513 0.8107 0.4243 0.0908 1.0000 Uiso R . . . . .
H6012 H 0.8621 0.8076 0.4536 0.0908 1.0000 Uiso R . . . . .
H6013 H 0.9189 0.7355 0.4421 0.0908 1.0000 Uiso R . . . . .
H6021 H 0.8315 0.8420 0.3768 0.0750 1.0000 Uiso R . . . . .
H6022 H 0.8883 0.7699 0.3653 0.0750 1.0000 Uiso R . . . . .
H6041 H 0.7043 0.8118 0.3435 0.1079 1.0000 Uiso R . . . . .
H6042 H 0.7589 0.7391 0.3317 0.1079 1.0000 Uiso R . . . . .
H6051 H 0.6079 0.7272 0.3396 0.1336 1.0000 Uiso R . . . . .
H6052 H 0.6072 0.7461 0.3903 0.1336 1.0000 Uiso R . . . . .
H6053 H 0.6618 0.6733 0.3784 0.1336 1.0000 Uiso R . . . . .

loop_
_atom_site_aniso_label
_atom_site_aniso_U_11
_atom_site_aniso_U_22
_atom_site_aniso_U_33
_atom_site_aniso_U_23
_atom_site_aniso_U_13
_atom_site_aniso_U_12
Ru1 0.01607(15) 0.02155(15) 0.02296(17) -0.00029(12) 0.00193(12) -0.00141(11)
Ru2 0.01591(15) 0.02097(15) 0.02677(17) -0.00143(12) 0.00222(12) -0.00302(11)
Ru3 0.01552(15) 0.02154(15) 0.02373(17) -0.00026(12) 0.00303(12) -0.00077(11)
Ru4 0.01537(15) 0.02262(16) 0.02517(17) -0.00160(12) 0.00189(12) -0.00207(11)
S1 0.0235(5) 0.0304(5) 0.0268(5) -0.0044(4) -0.0023(4) -0.0004(4)
S2 0.0249(5) 0.0277(5) 0.0271(5) 0.0024(4) -0.0029(4) -0.0061(4)
S3 0.0245(5) 0.0267(5) 0.0276(5) -0.0049(4) -0.0013(4) -0.0006(4)
S4 0.0276(5) 0.0279(5) 0.0264(5) 0.0014(4) -0.0029(4) -0.0075(4)
N1 0.0275(18) 0.0241(17) 0.0252(18) 0.0004(14) 0.0014(14) -0.0068(14)
N2 0.0185(16) 0.0314(18) 0.0222(17) -0.0035(14) 0.0023(13) -0.0012(13)
N3 0.0233(17) 0.0267(17) 0.0288(19) -0.0041(14) 0.0027(14) -0.0028(14)
N4 0.0251(18) 0.0303(18) 0.0255(18) 0.0001(15) -0.0009(14) -0.0009(14)
N5 0.0164(16) 0.0243(17) 0.035(2) 0.0033(15) 0.0032(14) -0.0023(13)
N6 0.0202(16) 0.0210(16) 0.0310(19) 0.0004(14) 0.0044(14) -0.0014(13)
N7 0.0198(16) 0.0203(16) 0.0284(18) 0.0012(14) 0.0055(14) -0.0010(12)
N8 0.0151(15) 0.0239(17) 0.039(2) -0.0059(15) 0.0013(15) -0.0005(13)
N9 0.0210(17) 0.038(2) 0.0284(19) -0.0049(16) -0.0017(15) -0.0032(15)
N10 0.0244(17) 0.0212(16) 0.0286(18) 0.0023(14) 0.0046(14) 0.0022(13)
N11 0.0198(16) 0.0243(16) 0.0251(17) -0.0028(13) 0.0009(13) -0.0035(13)
N12 0.0257(18) 0.0268(18) 0.033(2) -0.0080(15) 0.0034(15) -0.0052(14)
N101 0.0240(17) 0.0282(18) 0.0266(18) -0.0016(14) 0.0061(14) -0.0019(14)
N102 0.0195(16) 0.0271(17) 0.0248(18) -0.0047(14) 0.0020(14) -0.0009(13)
N103 0.0227(17) 0.0247(17) 0.0276(18) -0.0001(14) 0.0026(14) -0.0031(13)
N104 0.0245(18) 0.0318(19) 0.0271(19) 0.0019(15) -0.0022(15) -0.0046(15)
N105 0.0213(17) 0.0260(17) 0.0283(19) 0.0012(14) 0.0058(15) -0.0017(13)
N106 0.0231(17) 0.0212(16) 0.0283(18) 0.0008(14) 0.0048(14) -0.0042(13)
N107 0.0222(16) 0.0199(16) 0.0269(18) -0.0006(13) 0.0043(14) -0.0007(13)
N108 0.0169(15) 0.0242(17) 0.034(2) -0.0071(14) 0.0036(14) -0.0042(13)
N109 0.0227(17) 0.033(2) 0.033(2) -0.0049(16) 0.0025(15) -0.0003(14)
N110 0.0220(17) 0.0274(18) 0.0289(19) 0.0008(15) 0.0034(14) 0.0015(14)
N111 0.0200(16) 0.0262(17) 0.0226(17) -0.0009(13) 0.0029(13) -0.0012(13)
N112 0.0205(16) 0.0258(17) 0.0305(19) -0.0061(14) 0.0012(14) -0.0025(13)
N501 0.062(4) 0.072(4) 0.112(6) -0.005(4) -0.014(4) -0.001(3)
N502 0.081(4) 0.061(4) 0.093(5) -0.021(3) -0.006(4) -0.012(3)
N503 0.072(4) 0.055(4) 0.173(8) -0.046(5) 0.026(5) 0.009(3)
N504 0.080(5) 0.104(6) 0.068(4) -0.015(4) 0.006(4) 0.022(4)
N505 0.088(5) 0.069(4) 0.116(7) -0.027(4) 0.011(5) -0.004(4)
N506 0.090(6) 0.207(11) 0.072(5) -0.030(6) -0.002(4) 0.058(7)
N507 0.106(6) 0.074(5) 0.121(7) 0.034(5) -0.012(5) -0.016(4)
N508 0.134(8) 0.122(8) 0.157(10) -0.069(7) 0.010(7) 0.047(6)
N509 0.134(9) 0.104(7) 0.142(9) -0.043(7) 0.017(7) -0.048(6)
C1 0.038(2) 0.029(2) 0.033(2) -0.0017(18) 0.0018(19) -0.0072(18)
C2 0.059(3) 0.037(3) 0.046(3) 0.005(2) 0.002(3) -0.018(2)
C3 0.053(3) 0.053(3) 0.045(3) 0.004(3) 0.008(3) -0.033(3)
C4 0.036(3) 0.050(3) 0.035(3) -0.002(2) 0.009(2) -0.021(2)
C5 0.026(2) 0.037(2) 0.027(2) -0.0029(18) 0.0033(17) -0.0107(18)
C6 0.0205(19) 0.041(2) 0.025(2) -0.0042(18) 0.0034(16) -0.0066(17)
C7 0.021(2) 0.059(3) 0.042(3) -0.003(2) 0.009(2) 0.002(2)
C8 0.030(2) 0.057(3) 0.043(3) -0.005(2) 0.005(2) 0.012(2)
C9 0.035(3) 0.036(3) 0.043(3) -0.001(2) 0.000(2) 0.011(2)
C10 0.022(2) 0.035(2) 0.028(2) -0.0015(18) 0.0008(17) 0.0031(17)
C11 0.028(2) 0.026(2) 0.035(2) -0.0025(18) -0.0005(18) -0.0033(16)
C12 0.043(3) 0.025(2) 0.051(3) 0.004(2) 0.002(2) -0.0011(19)
C13 0.055(3) 0.034(3) 0.061(4) 0.005(2) 0.006(3) -0.016(2)
C14 0.041(3) 0.042(3) 0.044(3) 0.003(2) 0.005(2) -0.016(2)
C15 0.023(2) 0.039(2) 0.035(2) -0.002(2) 0.0045(18) -0.0081(18)
C16 0.031(2) 0.043(3) 0.037(3) -0.010(2) -0.004(2) 0.001(2)
C17 0.048(3) 0.062(4) 0.044(3) -0.027(3) -0.005(3) 0.008(3)
C18 0.048(3) 0.063(4) 0.058(4) -0.026(3) -0.020(3) -0.002(3)
C19 0.034(3) 0.055(3) 0.048(3) -0.012(3) -0.011(2) -0.002(2)
C20 0.022(2) 0.037(2) 0.032(2) 0.0009(19) -0.0043(18) -0.0050(17)
C21 0.0180(19) 0.026(2) 0.035(2) 0.0057(17) -0.0024(17) -0.0009(15)
C22 0.019(2) 0.043(3) 0.041(3) 0.009(2) -0.0030(18) -0.0042(18)
C23 0.022(2) 0.036(2) 0.052(3) 0.007(2) 0.002(2) 0.0056(18)
C24 0.022(2) 0.030(2) 0.045(3) 0.003(2) 0.0052(19) 0.0024(17)
C25 0.024(2) 0.0212(19) 0.036(2) 0.0040(17) 0.0042(18) -0.0007(16)
C26 0.0199(19) 0.029(2) 0.035(2) -0.0027(18) 0.0045(17) -0.0003(16)
C27 0.034(2) 0.038(3) 0.048(3) -0.016(2) 0.003(2) 0.004(2)
C28 0.043(3) 0.044(3) 0.049(3) -0.023(2) 0.000(2) 0.003(2)
C29 0.035(2) 0.037(2) 0.038(3) -0.011(2) -0.002(2) 0.0011(19)
C30 0.024(2) 0.027(2) 0.027(2) -0.0022(17) 0.0040(17) -0.0022(16)
C31 0.023(2) 0.0222(19) 0.031(2) 0.0014(16) 0.0004(17) -0.0015(15)
C32 0.033(2) 0.037(2) 0.036(3) 0.010(2) -0.004(2) -0.0056(19)
C33 0.046(3) 0.042(3) 0.043(3) 0.018(2) 0.001(2) -0.013(2)
C34 0.035(3) 0.032(2) 0.049(3) 0.009(2) 0.008(2) -0.0083(19)
C35 0.024(2) 0.0201(19) 0.039(2) 0.0008(17) 0.0025(18) -0.0037(15)
C36 0.020(2) 0.023(2) 0.047(3) -0.0055(18) 0.0079(19) -0.0026(15)
C37 0.028(2) 0.030(2) 0.059(3) -0.008(2) 0.007(2) -0.0095(18)
C38 0.027(2) 0.039(3) 0.073(4) -0.017(3) 0.006(2) -0.017(2)
C39 0.024(2) 0.047(3) 0.054(3) -0.015(2) 0.001(2) -0.007(2)
C40 0.020(2) 0.030(2) 0.045(3) -0.0127(19) 0.0002(19) -0.0001(16)
C41 0.024(2) 0.035(2) 0.037(3) -0.013(2) 0.0017(19) 0.0021(17)
C42 0.035(3) 0.053(3) 0.047(3) -0.013(3) -0.007(2) 0.000(2)
C43 0.042(3) 0.074(4) 0.037(3) -0.006(3) -0.006(2) 0.002(3)
C44 0.046(3) 0.069(4) 0.034(3) 0.001(3) -0.002(2) -0.005(3)
C45 0.033(2) 0.054(3) 0.032(3) 0.001(2) 0.000(2) -0.010(2)
C46 0.025(2) 0.035(2) 0.032(2) 0.0039(19) 0.0068(18) 0.0017(17)
C47 0.036(3) 0.040(3) 0.036(3) -0.002(2) 0.010(2) 0.008(2)
C48 0.048(3) 0.028(2) 0.044(3) -0.002(2) 0.013(2) 0.012(2)
C49 0.044(3) 0.024(2) 0.042(3) 0.0019(19) 0.008(2) 0.0000(19)
C50 0.032(2) 0.026(2) 0.025(2) 0.0028(16) 0.0014(17) -0.0029(17)
C51 0.028(2) 0.025(2) 0.026(2) 0.0027(16) 0.0007(17) -0.0054(16)
C52 0.033(2) 0.023(2) 0.043(3) 0.0006(19) 0.002(2) -0.0065(17)
C53 0.032(2) 0.030(2) 0.040(3) 0.0013(19) 0.007(2) -0.0142(18)
C54 0.022(2) 0.039(2) 0.037(3) -0.003(2) 0.0077(18) -0.0069(18)
C55 0.0185(18) 0.028(2) 0.029(2) -0.0012(17) 0.0009(16) -0.0017(15)
C56 0.0200(19) 0.027(2) 0.033(2) -0.0060(17) 0.0027(17) -0.0024(15)
C57 0.024(2) 0.037(3) 0.054(3) -0.009(2) 0.010(2) -0.0006(18)
C58 0.036(3) 0.035(3) 0.068(4) -0.015(3) 0.014(3) 0.005(2)
C59 0.039(3) 0.029(2) 0.070(4) -0.012(2) 0.013(3) 0.000(2)
C60 0.032(2) 0.028(2) 0.049(3) -0.009(2) 0.008(2) -0.0069(18)
C101 0.034(2) 0.028(2) 0.036(2) 0.0032(18) 0.0044(19) -0.0029(18)
C102 0.048(3) 0.025(2) 0.048(3) 0.005(2) 0.002(2) -0.008(2)
C103 0.047(3) 0.040(3) 0.044(3) -0.001(2) 0.008(2) -0.019(2)
C104 0.029(2) 0.042(3) 0.035(2) -0.002(2) 0.0031(19) -0.0120(19)
C105 0.023(2) 0.032(2) 0.025(2) -0.0001(17) 0.0043(16) -0.0057(16)
C106 0.0188(18) 0.031(2) 0.025(2) -0.0016(16) 0.0032(16) -0.0037(15)
C107 0.020(2) 0.048(3) 0.031(2) -0.008(2) 0.0062(17) -0.0017(18)
C108 0.024(2) 0.040(3) 0.045(3) -0.010(2) 0.005(2) 0.0094(19)
C109 0.030(2) 0.035(2) 0.037(3) -0.005(2) 0.006(2) 0.0042(18)
C110 0.024(2) 0.0240(19) 0.030(2) -0.0026(16) 0.0011(17) -0.0015(15)
C111 0.027(2) 0.0207(19) 0.031(2) -0.0031(16) 0.0041(17) -0.0034(15)
C112 0.036(2) 0.025(2) 0.046(3) 0.0005(19) 0.003(2) -0.0030(18)
C113 0.050(3) 0.026(2) 0.051(3) 0.005(2) 0.005(2) -0.012(2)
C114 0.034(2) 0.038(3) 0.044(3) -0.002(2) 0.011(2) -0.014(2)
C115 0.026(2) 0.034(2) 0.035(2) -0.0020(19) 0.0091(18) -0.0060(17)
C116 0.033(2) 0.047(3) 0.036(3) -0.012(2) -0.002(2) 0.002(2)
C117 0.050(3) 0.060(4) 0.038(3) -0.016(3) -0.008(2) 0.003(3)
C118 0.047(3) 0.051(3) 0.040(3) -0.005(2) -0.012(2) -0.006(2)
C119 0.031(2) 0.039(3) 0.039(3) 0.005(2) -0.009(2) -0.0052(19)
C120 0.024(2) 0.029(2) 0.029(2) 0.0040(17) 0.0004(17) -0.0058(16)
C121 0.0159(18) 0.031(2) 0.035(2) 0.0042(18) 0.0004(17) -0.0028(16)
C122 0.024(2) 0.033(2) 0.045(3) 0.008(2) -0.0021(19) 0.0001(18)
C123 0.022(2) 0.034(2) 0.052(3) 0.011(2) 0.004(2) 0.0037(17)
C124 0.027(2) 0.025(2) 0.047(3) 0.001(2) 0.009(2) 0.0045(17)
C125 0.0205(19) 0.025(2) 0.034(2) 0.0025(17) 0.0090(17) -0.0013(15)
C126 0.024(2) 0.024(2) 0.034(2) 0.0021(17) 0.0075(17) -0.0008(16)
C127 0.032(2) 0.024(2) 0.047(3) -0.0077(19) 0.009(2) 0.0025(17)
C128 0.046(3) 0.035(3) 0.045(3) -0.018(2) 0.006(2) 0.000(2)
C129 0.039(3) 0.032(2) 0.037(3) -0.009(2) 0.001(2) -0.0048(19)
C130 0.028(2) 0.0211(19) 0.030(2) -0.0024(16) 0.0034(17) -0.0043(15)
C131 0.025(2) 0.0191(18) 0.029(2) -0.0003(16) 0.0013(17) -0.0007(15)
C132 0.040(3) 0.034(2) 0.028(2) 0.0012(18) 0.000(2) -0.0042(19)
C133 0.050(3) 0.030(2) 0.033(3) 0.0071(19) 0.000(2) -0.005(2)
C134 0.038(2) 0.027(2) 0.033(2) 0.0009(18) 0.009(2) -0.0114(18)
C135 0.0214(19) 0.0200(18) 0.038(2) -0.0043(17) 0.0059(17) -0.0022(15)
C136 0.0195(19) 0.0244(19) 0.035(2) -0.0030(17) 0.0058(17) -0.0041(15)
C137 0.027(2) 0.027(2) 0.048(3) -0.0024(19) 0.005(2) -0.0074(17)
C138 0.027(2) 0.038(3) 0.064(4) -0.008(2) 0.004(2) -0.012(2)
C139 0.022(2) 0.045(3) 0.048(3) -0.009(2) -0.005(2) -0.0033(19)
C140 0.0180(19) 0.034(2) 0.038(2) -0.0079(19) 0.0009(18) -0.0018(16)
C141 0.0171(19) 0.040(2) 0.038(3) -0.005(2) -0.0035(18) -0.0017(17)
C142 0.029(2) 0.054(3) 0.040(3) -0.007(2) -0.009(2) -0.004(2)
C143 0.036(3) 0.067(4) 0.039(3) 0.001(3) -0.010(2) 0.003(2)
C144 0.043(3) 0.066(4) 0.032(3) 0.002(2) -0.005(2) -0.006(3)
C145 0.031(2) 0.045(3) 0.031(2) 0.000(2) -0.0020(19) -0.005(2)
C146 0.024(2) 0.030(2) 0.038(2) -0.0017(19) 0.0067(18) 0.0048(17)
C147 0.028(2) 0.040(3) 0.053(3) -0.006(2) 0.010(2) 0.006(2)
C148 0.048(3) 0.033(3) 0.050(3) -0.004(2) 0.007(3) 0.009(2)
C149 0.046(3) 0.025(2) 0.039(3) -0.0038(19) 0.011(2) -0.0044(19)
C150 0.029(2) 0.027(2) 0.027(2) 0.0035(17) 0.0033(17) -0.0016(16)
C151 0.024(2) 0.027(2) 0.028(2) -0.0001(17) 0.0013(17) -0.0039(16)
C152 0.033(2) 0.024(2) 0.039(3) 0.0044(18) 0.0058(19) -0.0063(17)
C153 0.027(2) 0.040(3) 0.042(3) -0.002(2) 0.010(2) -0.0130(19)
C154 0.023(2) 0.038(2) 0.039(3) -0.004(2) 0.0092(18) -0.0068(18)
C155 0.0216(19) 0.032(2) 0.027(2) -0.0034(17) 0.0015(16) -0.0010(16)
C156 0.0192(19) 0.031(2) 0.027(2) -0.0043(17) 0.0050(16) -0.0031(16)
C157 0.025(2) 0.037(3) 0.053(3) -0.008(2) 0.008(2) -0.0004(18)
C158 0.036(3) 0.037(3) 0.068(4) -0.015(3) 0.016(3) 0.005(2)
C159 0.043(3) 0.032(2) 0.061(4) -0.015(2) 0.008(3) -0.004(2)
C160 0.030(2) 0.031(2) 0.042(3) -0.008(2) 0.003(2) -0.0056(18)
C501 0.041(3) 0.056(4) 0.077(5) -0.001(3) 0.007(3) 0.006(3)
C502 0.067(5) 0.064(4) 0.097(6) -0.004(4) -0.004(4) -0.011(4)
C503 0.047(3) 0.048(3) 0.070(4) -0.014(3) -0.003(3) 0.005(3)
C504 0.088(6) 0.055(4) 0.112(7) -0.028(4) -0.020(5) 0.000(4)
C505 0.055(4) 0.041(3) 0.078(5) -0.010(3) 0.020(3) -0.007(3)
C506 0.062(4) 0.065(4) 0.081(5) -0.023(4) 0.018(4) 0.007(3)
C507 0.069(4) 0.063(4) 0.048(4) -0.015(3) -0.002(3) 0.008(3)
C508 0.067(5) 0.094(6) 0.068(5) -0.025(4) -0.004(4) 0.001(4)
C509 0.065(5) 0.042(3) 0.095(6) -0.001(4) 0.023(4) -0.001(3)
C510 0.064(5) 0.060(4) 0.137(9) -0.001(5) 0.021(5) -0.005(4)
C511 0.078(5) 0.106(6) 0.052(4) -0.022(4) -0.011(4) 0.022(5)
C512 0.065(5) 0.154(10) 0.075(6) -0.038(6) -0.003(4) 0.016(5)
C513 0.083(5) 0.072(5) 0.070(5) -0.007(4) 0.002(4) -0.014(4)
C514 0.191(12) 0.063(5) 0.091(7) 0.005(5) 0.008(7) -0.025(7)
C515 0.088(6) 0.084(6) 0.078(6) -0.025(5) 0.010(5) 0.014(5)
C516 0.077(6) 0.121(8) 0.089(6) -0.045(6) -0.006(5) 0.021(5)
C517 0.102(8) 0.110(8) 0.101(7) -0.027(6) -0.007(6) -0.067(7)
C518 0.117(9) 0.128(10) 0.144(11) -0.038(9) -0.017(8) -0.033(8)
C601 0.068(5) 0.050(4) 0.113(7) -0.005(4) 0.027(5) -0.009(3)
C602 0.063(4) 0.035(3) 0.087(5) 0.001(3) 0.025(4) 0.004(3)
C604 0.112(7) 0.084(6) 0.075(6) 0.009(5) -0.004(5) -0.008(5)
C605 0.123(9) 0.117(8) 0.093(7) -0.003(6) -0.019(6) -0.054(7)
O603 0.066(3) 0.053(3) 0.065(3) 0.003(2) 0.014(2) 0.002(2)
P1 0.0331(6) 0.0326(6) 0.0392(7) -0.0023(5) 0.0130(5) -0.0022(5)
P2 0.0276(6) 0.0629(9) 0.0433(8) 0.0146(7) 0.0005(5) -0.0138(6)
P3 0.0344(6) 0.0345(6) 0.0391(7) 0.0008(5) 0.0114(5) -0.0033(5)
P4 0.0473(8) 0.0387(7) 0.0502(8) -0.0099(6) 0.0121(6) -0.0119(6)
P5 0.0478(8) 0.0357(7) 0.0456(8) -0.0030(6) 0.0136(6) -0.0097(6)
P6 0.0280(7) 0.0700(11) 0.0774(12) -0.0303(9) 0.0010(7) 0.0010(7)
P7 0.0307(7) 0.0756(12) 0.0881(13) -0.0070(10) -0.0026(8) -0.0063(7)
P8 0.0475(10) 0.176(2) 0.0526(10) 0.0370(13) -0.0067(8) -0.0572(13)
F1 0.0431(16) 0.0452(17) 0.0419(17) -0.0032(13) 0.0128(13) -0.0047(13)
F2 0.0471(17) 0.0489(18) 0.0407(17) -0.0032(14) 0.0120(14) -0.0047(14)
F3 0.0546(19) 0.0323(15) 0.057(2) 0.0012(14) 0.0148(15) -0.0011(13)
F4 0.071(2) 0.0376(16) 0.055(2) -0.0030(15) 0.0289(17) -0.0080(15)
F5 0.0348(16) 0.069(2) 0.055(2) -0.0114(17) 0.0105(14) -0.0114(15)
F6 0.0311(15) 0.058(2) 0.054(2) -0.0007(16) 0.0085(14) -0.0017(13)
F11 0.047(2) 0.086(3) 0.071(3) 0.020(2) 0.0279(18) -0.0009(18)
F12 0.049(2) 0.106(3) 0.0430(19) 0.016(2) 0.0078(16) -0.019(2)
F13 0.060(2) 0.069(3) 0.112(4) -0.013(2) 0.012(2) -0.026(2)
F14 0.050(2) 0.069(2) 0.097(3) 0.000(2) -0.010(2) -0.0213(18)
F15 0.0431(19) 0.087(3) 0.082(3) 0.042(2) -0.0150(19) -0.0128(18)
F16 0.0345(16) 0.102(3) 0.0425(19) 0.0026(19) -0.0052(14) -0.0021(17)
F21 0.0480(17) 0.0479(17) 0.0399(17) -0.0018(14) 0.0110(14) -0.0061(14)
F22 0.0480(17) 0.0468(17) 0.0402(17) -0.0032(13) 0.0124(14) -0.0046(14)
F23 0.074(2) 0.0329(16) 0.056(2) 0.0010(14) 0.0277(18) -0.0021(15)
F24 0.0525(18) 0.0348(15) 0.0546(19) 0.0033(14) 0.0112(15) -0.0006(13)
F25 0.0344(16) 0.064(2) 0.0502(19) -0.0007(16) 0.0087(14) -0.0022(14)
F26 0.0357(16) 0.063(2) 0.058(2) -0.0112(17) 0.0125(15) -0.0122(14)
F31 0.114(4) 0.077(3) 0.054(2) -0.003(2) 0.012(2) -0.024(3)
F32 0.120(4) 0.094(3) 0.060(3) -0.005(2) 0.027(3) -0.047(3)
F33 0.158(5) 0.058(3) 0.122(4) -0.040(3) 0.062(4) -0.044(3)
F34 0.155(5) 0.044(2) 0.101(4) -0.017(2) 0.030(3) -0.015(3)
F35 0.057(3) 0.151(5) 0.118(4) 0.025(4) -0.001(3) -0.025(3)
F36 0.044(2) 0.146(5) 0.166(6) 0.016(4) -0.009(3) -0.020(3)
F41 0.159(5) 0.096(4) 0.056(3) 0.011(3) 0.024(3) -0.032(4)
F42 0.093(3) 0.073(3) 0.057(2) 0.020(2) -0.006(2) -0.034(2)
F43 0.159(5) 0.059(3) 0.098(4) -0.030(3) 0.034(4) -0.025(3)
F44 0.122(4) 0.050(2) 0.098(3) -0.025(2) 0.032(3) -0.039(2)
F45 0.047(2) 0.102(4) 0.201(7) 0.021(4) 0.038(3) -0.009(2)
F46 0.050(2) 0.106(4) 0.120(4) -0.002(3) -0.006(2) -0.019(2)
F51 0.049(2) 0.083(3) 0.166(5) -0.043(3) -0.008(3) -0.015(2)
F52 0.039(2) 0.144(5) 0.123(4) -0.076(4) -0.001(2) -0.017(2)
F53 0.050(2) 0.081(3) 0.136(4) 0.001(3) -0.016(3) -0.012(2)
F54 0.075(3) 0.123(5) 0.134(5) -0.001(4) -0.015(3) 0.040(3)
F55 0.077(3) 0.127(4) 0.107(4) -0.029(3) 0.044(3) 0.004(3)
F56 0.068(3) 0.132(4) 0.092(3) -0.059(3) 0.024(2) -0.024(3)
F61 0.077(3) 0.129(5) 0.203(7) 0.072(5) -0.063(4) -0.055(3)
F62 0.042(2) 0.095(4) 0.298(9) -0.010(5) -0.025(4) -0.015(2)
F63 0.038(2) 0.130(4) 0.115(4) 0.020(3) 0.003(2) 0.007(2)
F64 0.068(3) 0.091(4) 0.214(7) 0.048(4) -0.059(4) -0.028(3)
F65 0.243(9) 0.162(7) 0.079(4) -0.026(4) 0.037(5) -0.009(6)
F66 0.148(6) 0.199(8) 0.167(7) -0.068(6) 0.042(5) 0.041(6)
F81 0.059(6) 0.137(9) 0.067(8) -0.061(6) 0.024(4) -0.028(5)
F82 0.063(6) 0.226(12) 0.091(9) 0.076(9) -0.038(6) -0.035(6)
F83 0.103(8) 0.105(8) 0.121(9) 0.027(6) -0.061(7) -0.006(6)
F84 0.104(9) 0.262(15) 0.080(7) -0.038(9) 0.002(7) -0.075(10)
F85 0.067(6) 0.266(14) 0.094(8) 0.069(9) -0.011(5) -0.103(8)
F86 0.068(6) 0.065(7) 0.083(7) 0.030(5) 0.037(5) -0.012(5)
F91 0.055(5) 0.109(7) 0.038(5) -0.031(4) -0.001(4) -0.008(4)
F92 0.072(7) 0.265(15) 0.100(10) 0.117(10) -0.040(6) -0.059(9)
F93 0.111(8) 0.080(7) 0.128(10) 0.009(7) 0.014(8) -0.019(6)
F94 0.083(6) 0.168(8) 0.109(8) 0.050(7) -0.042(6) -0.082(7)
F95 0.102(7) 0.112(7) 0.045(4) 0.012(5) 0.006(4) -0.051(6)
F96 0.116(9) 0.072(8) 0.114(9) 0.042(6) 0.079(7) 0.035(6)

loop_
_atom_type_symbol
_atom_type_scat_dispersion_real
_atom_type_scat_dispersion_imag
_atom_type_scat_Cromer_Mann_a1
_atom_type_scat_Cromer_Mann_b1
_atom_type_scat_Cromer_Mann_a2
_atom_type_scat_Cromer_Mann_b2
_atom_type_scat_Cromer_Mann_a3
_atom_type_scat_Cromer_Mann_b3
_atom_type_scat_Cromer_Mann_a4
_atom_type_scat_Cromer_Mann_b4
_atom_type_scat_Cromer_Mann_c
_atom_type_scat_source
C 0.0033 0.0016 2.3100 20.8439 1.0200 10.2075 1.5886 0.5687 0.8650 51.6512 0.2156 'International Tables Vol C 4.2.6.8 and 6.1.1.4'
H 0.0000 0.0000 0.4930 10.5109 0.3229 26.1257 0.1402 3.1424 0.0408 57.7998 0.0030 'International Tables Vol C 4.2.6.8 and 6.1.1.4'
Ru -1.2594 0.8363 19.2674 0.8085 12.9182 8.4347 4.8634 24.7997 1.5676 94.2928 5.3787 'International Tables Vol C 4.2.6.8 and 6.1.1.4'
N 0.0061 0.0033 12.2126 0.0057 3.1322 9.8933 2.0125 28.9975 1.1663 0.5826 -11.5290 'International Tables Vol C 4.2.6.8 and 6.1.1.4'
S 0.1246 0.1234 6.9053 1.4679 5.2034 22.2151 1.4379 0.2536 1.5863 56.1720 0.8669 'International Tables Vol C 4.2.6.8 and 6.1.1.4'
P 0.1023 0.0942 6.4345 1.9067 4.1791 27.1570 1.7800 0.5260 1.4908 68.1645 1.1149 'International Tables Vol C 4.2.6.8 and 6.1.1.4'
F 0.0171 0.0103 3.5392 10.2825 2.6412 4.2944 1.5170 0.2615 1.0243 26.1476 0.2776 'International Tables Vol C 4.2.6.8 and 6.1.1.4'
O 0.0106 0.0060 3.0485 13.2771 2.2868 5.7011 1.5463 0.3239 0.8670 32.9089 0.2508 'International Tables Vol C 4.2.6.8 and 6.1.1.4'

loop_
_geom_angle_atom_site_label_1
_geom_angle_site_symmetry_1
_geom_angle_atom_site_label_2
_geom_angle_site_symmetry_2
_geom_angle_atom_site_label_3
_geom_angle_site_symmetry_3
_geom_angle
_geom_angle_publ_flag
N1 . Ru1 . N2 . 78.89(14) yes
N1 . Ru1 . N3 . 157.50(14) yes
N2 . Ru1 . N3 . 78.75(14) yes
N1 . Ru1 . N4 . 95.07(14) yes
N2 . Ru1 . N4 . 92.47(15) yes
N3 . Ru1 . N4 . 88.42(14) yes
N1 . Ru1 . N5 . 100.94(14) yes
N2 . Ru1 . N5 . 171.71(15) yes
N3 . Ru1 . N5 . 101.56(14) yes
N4 . Ru1 . N5 . 79.27(15) yes
N1 . Ru1 . N6 . 90.60(14) yes
N2 . Ru1 . N6 . 110.73(14) yes
N3 . Ru1 . N6 . 94.91(14) yes
N4 . Ru1 . N6 . 156.77(14) yes
N5 . Ru1 . N6 . 77.54(15) yes
N7 . Ru2 . N8 . 77.59(15) yes
N7 . Ru2 . N9 . 156.26(14) yes
N8 . Ru2 . N9 . 78.75(15) yes
N7 . Ru2 . N10 . 95.18(14) yes
N8 . Ru2 . N10 . 103.09(14) yes
N9 . Ru2 . N10 . 88.28(15) yes
N7 . Ru2 . N11 . 109.82(14) yes
N8 . Ru2 . N11 . 172.28(15) yes
N9 . Ru2 . N11 . 93.89(14) yes
N10 . Ru2 . N11 . 78.79(14) yes
N7 . Ru2 . N12 . 89.56(14) yes
N8 . Ru2 . N12 . 99.06(14) yes
N9 . Ru2 . N12 . 96.04(15) yes
N10 . Ru2 . N12 . 157.85(14) yes
N11 . Ru2 . N12 . 79.24(14) yes
N101 . Ru3 . N102 . 79.10(14) yes
N101 . Ru3 . N103 . 157.20(14) yes
N102 . Ru3 . N103 . 78.62(14) yes
N101 . Ru3 . N104 . 97.49(14) yes
N102 . Ru3 . N104 . 92.46(15) yes
N103 . Ru3 . N104 . 88.25(14) yes
N101 . Ru3 . N105 . 100.67(14) yes
N102 . Ru3 . N105 . 170.99(15) yes
N103 . Ru3 . N105 . 102.10(14) yes
N104 . Ru3 . N105 . 78.61(15) yes
N101 . Ru3 . N106 . 88.48(14) yes
N102 . Ru3 . N106 . 111.07(14) yes
N103 . Ru3 . N106 . 95.03(14) yes
N104 . Ru3 . N106 . 156.44(14) yes
N105 . Ru3 . N106 . 77.88(15) yes
N107 . Ru4 . N108 . 77.85(14) yes
N107 . Ru4 . N109 . 156.61(14) yes
N108 . Ru4 . N109 . 78.91(15) yes
N107 . Ru4 . N110 . 94.97(14) yes
N108 . Ru4 . N110 . 103.95(14) yes
N109 . Ru4 . N110 . 88.09(15) yes
N107 . Ru4 . N111 . 108.74(14) yes
N108 . Ru4 . N111 . 172.73(15) yes
N109 . Ru4 . N111 . 94.61(15) yes
N110 . Ru4 . N111 . 78.90(14) yes
N107 . Ru4 . N112 . 90.87(14) yes
N108 . Ru4 . N112 . 98.11(14) yes
N109 . Ru4 . N112 . 94.95(15) yes
N110 . Ru4 . N112 . 157.90(14) yes
N111 . Ru4 . N112 . 79.04(14) yes
S2 . S1 . C30 . 104.02(16) yes
S1 . S2 . C31 . 104.15(15) yes
S4 . S3 . C130 . 104.37(16) yes
S3 . S4 . C131 . 104.56(15) yes
Ru1 . N1 . C1 . 127.4(3) yes
Ru1 . N1 . C5 . 113.8(3) yes
C1 . N1 . C5 . 118.7(4) yes
Ru1 . N2 . C6 . 118.7(3) yes
Ru1 . N2 . C10 . 119.3(3) yes
C6 . N2 . C10 . 121.8(4) yes
Ru1 . N3 . C11 . 114.3(3) yes
Ru1 . N3 . C15 . 127.3(3) yes
C11 . N3 . C15 . 118.4(4) yes
Ru1 . N4 . C16 . 128.6(3) yes
Ru1 . N4 . C20 . 114.0(3) yes
C16 . N4 . C20 . 117.3(4) yes
Ru1 . N5 . C21 . 117.6(3) yes
Ru1 . N5 . C25 . 120.2(3) yes
C21 . N5 . C25 . 122.2(4) yes
Ru1 . N6 . C26 . 113.0(3) yes
Ru1 . N6 . C30 . 129.9(3) yes
C26 . N6 . C30 . 117.1(4) yes
Ru2 . N7 . C31 . 129.7(3) yes
Ru2 . N7 . C35 . 113.0(3) yes
C31 . N7 . C35 . 117.3(4) yes
Ru2 . N8 . C36 . 120.0(3) yes
Ru2 . N8 . C40 . 118.5(3) yes
C36 . N8 . C40 . 121.5(4) yes
Ru2 . N9 . C41 . 114.0(3) yes
Ru2 . N9 . C45 . 127.9(3) yes
C41 . N9 . C45 . 118.1(4) yes
Ru2 . N10 . C46 . 127.5(3) yes
Ru2 . N10 . C50 . 113.9(3) yes
C46 . N10 . C50 . 118.5(4) yes
Ru2 . N11 . C51 . 119.2(3) yes
Ru2 . N11 . C55 . 118.4(3) yes
C51 . N11 . C55 . 122.2(4) yes
Ru2 . N12 . C56 . 113.0(3) yes
Ru2 . N12 . C60 . 127.7(3) yes
C56 . N12 . C60 . 119.2(4) yes
Ru3 . N101 . C101 . 127.9(3) yes
Ru3 . N101 . C105 . 113.6(3) yes
C101 . N101 . C105 . 118.1(4) yes
Ru3 . N102 . C106 . 118.6(3) yes
Ru3 . N102 . C110 . 118.6(3) yes
C106 . N102 . C110 . 122.0(4) yes
Ru3 . N103 . C111 . 114.1(3) yes
Ru3 . N103 . C115 . 127.2(3) yes
C111 . N103 . C115 . 118.7(4) yes
Ru3 . N104 . C116 . 128.2(3) yes
Ru3 . N104 . C120 . 113.7(3) yes
C116 . N104 . C120 . 117.9(4) yes
Ru3 . N105 . C121 . 118.5(3) yes
Ru3 . N105 . C125 . 120.4(3) yes
C121 . N105 . C125 . 121.1(4) yes
Ru3 . N106 . C126 . 112.8(3) yes
Ru3 . N106 . C130 . 130.0(3) yes
C126 . N106 . C130 . 117.2(4) yes
Ru4 . N107 . C131 . 130.6(3) yes
Ru4 . N107 . C135 . 112.4(3) yes
C131 . N107 . C135 . 117.0(4) yes
Ru4 . N108 . C136 . 120.2(3) yes
Ru4 . N108 . C140 . 118.4(3) yes
C136 . N108 . C140 . 121.2(4) yes
Ru4 . N109 . C141 . 114.2(3) yes
Ru4 . N109 . C145 . 127.7(3) yes
C141 . N109 . C145 . 117.9(4) yes
Ru4 . N110 . C146 . 127.3(3) yes
Ru4 . N110 . C150 . 114.1(3) yes
C146 . N110 . C150 . 118.6(4) yes
Ru4 . N111 . C151 . 118.5(3) yes
Ru4 . N111 . C155 . 118.8(3) yes
C151 . N111 . C155 . 122.5(4) yes
Ru4 . N112 . C156 . 113.3(3) yes
Ru4 . N112 . C160 . 127.8(3) yes
C156 . N112 . C160 . 119.0(4) yes
N1 . C1 . C2 . 121.8(5) yes
N1 . C1 . H11 . 119.1 no
C2 . C1 . H11 . 119.0 no
C1 . C2 . C3 . 119.3(5) yes
C1 . C2 . H21 . 120.4 no
C3 . C2 . H21 . 120.4 no
C2 . C3 . C4 . 120.2(5) yes
C2 . C3 . H31 . 119.8 no
C4 . C3 . H31 . 119.9 no
C3 . C4 . C5 . 118.3(5) yes
C3 . C4 . H41 . 120.9 no
C5 . C4 . H41 . 120.8 no
C4 . C5 . N1 . 121.7(4) yes
C4 . C5 . C6 . 123.0(4) yes
N1 . C5 . C6 . 115.4(4) yes
C5 . C6 . N2 . 113.0(4) yes
C5 . C6 . C7 . 127.3(4) yes
N2 . C6 . C7 . 119.7(4) yes
C6 . C7 . C8 . 118.9(5) yes
C6 . C7 . H71 . 120.5 no
C8 . C7 . H71 . 120.6 no
C7 . C8 . C9 . 120.6(5) yes
C7 . C8 . H81 . 119.6 no
C9 . C8 . H81 . 119.8 no
C8 . C9 . C10 . 118.1(5) yes
C8 . C9 . H91 . 121.0 no
C10 . C9 . H91 . 120.9 no
C9 . C10 . N2 . 120.9(4) yes
C9 . C10 . C11 . 126.3(4) yes
N2 . C10 . C11 . 112.7(4) yes
C10 . C11 . N3 . 114.5(4) yes
C10 . C11 . C12 . 123.6(4) yes
N3 . C11 . C12 . 121.9(4) yes
C11 . C12 . C13 . 118.2(5) yes
C11 . C12 . H121 . 120.9 no
C13 . C12 . H121 . 121.0 no
C12 . C13 . C14 . 120.0(5) yes
C12 . C13 . H131 . 120.0 no
C14 . C13 . H131 . 120.1 no
C13 . C14 . C15 . 119.7(5) yes
C13 . C14 . H141 . 120.2 no
C15 . C14 . H141 . 120.1 no
C14 . C15 . N3 . 121.8(4) yes
C14 . C15 . H151 . 119.1 no
N3 . C15 . H151 . 119.1 no
N4 . C16 . C17 . 123.6(5) yes
N4 . C16 . H161 . 118.2 no
C17 . C16 . H161 . 118.2 no
C16 . C17 . C18 . 118.5(5) yes
C16 . C17 . H171 . 120.7 no
C18 . C17 . H171 . 120.8 no
C17 . C18 . C19 . 118.9(5) yes
C17 . C18 . H181 . 120.5 no
C19 . C18 . H181 . 120.5 no
C18 . C19 . C20 . 119.8(5) yes
C18 . C19 . H191 . 120.1 no
C20 . C19 . H191 . 120.1 no
N4 . C20 . C19 . 121.8(5) yes
N4 . C20 . C21 . 114.8(4) yes
C19 . C20 . C21 . 123.4(4) yes
C20 . C21 . N5 . 114.0(4) yes
C20 . C21 . C22 . 126.3(4) yes
N5 . C21 . C22 . 119.7(4) yes
C21 . C22 . C23 . 118.3(5) yes
C21 . C22 . H221 . 120.8 no
C23 . C22 . H221 . 120.8 no
C22 . C23 . C24 . 121.0(4) yes
C22 . C23 . H231 . 119.5 no
C24 . C23 . H231 . 119.5 no
C23 . C24 . C25 . 118.6(5) yes
C23 . C24 . H241 . 120.7 no
C25 . C24 . H241 . 120.7 no
C24 . C25 . N5 . 120.1(4) yes
C24 . C25 . C26 . 126.7(4) yes
N5 . C25 . C26 . 113.2(4) yes
C25 . C26 . N6 . 115.7(4) yes
C25 . C26 . C27 . 122.5(4) yes
N6 . C26 . C27 . 121.7(4) yes
C26 . C27 . C28 . 120.1(4) yes
C26 . C27 . H271 . 120.0 no
C28 . C27 . H271 . 119.9 no
C27 . C28 . C29 . 118.6(5) yes
C27 . C28 . H281 . 120.7 no
C29 . C28 . H281 . 120.7 no
C28 . C29 . C30 . 118.6(5) yes
C28 . C29 . H291 . 120.7 no
C30 . C29 . H291 . 120.7 no
S1 . C30 . C29 . 124.1(4) yes
S1 . C30 . N6 . 112.0(3) yes
C29 . C30 . N6 . 123.8(4) yes
S2 . C31 . N7 . 112.2(3) yes
S2 . C31 . C32 . 123.9(4) yes
N7 . C31 . C32 . 123.8(4) yes
C31 . C32 . C33 . 118.4(5) yes
C31 . C32 . H321 . 120.8 no
C33 . C32 . H321 . 120.8 no
C32 . C33 . C34 . 119.1(5) yes
C32 . C33 . H331 . 120.4 no
C34 . C33 . H331 . 120.5 no
C33 . C34 . C35 . 120.0(4) yes
C33 . C34 . H341 . 120.0 no
C35 . C34 . H341 . 120.0 no
C34 . C35 . N7 . 121.4(4) yes
C34 . C35 . C36 . 122.9(4) yes
N7 . C35 . C36 . 115.6(4) yes
C35 . C36 . N8 . 113.6(4) yes
C35 . C36 . C37 . 126.3(5) yes
N8 . C36 . C37 . 120.0(5) yes
C36 . C37 . C38 . 119.0(5) yes
C36 . C37 . H371 . 120.4 no
C38 . C37 . H371 . 120.6 no
C37 . C38 . C39 . 120.4(4) yes
C37 . C38 . H381 . 119.8 no
C39 . C38 . H381 . 119.8 no
C38 . C39 . C40 . 118.7(5) yes
C38 . C39 . H391 . 120.7 no
C40 . C39 . H391 . 120.6 no
C39 . C40 . N8 . 120.5(5) yes
C39 . C40 . C41 . 125.8(5) yes
N8 . C40 . C41 . 113.7(4) yes
C40 . C41 . N9 . 115.0(4) yes
C40 . C41 . C42 . 124.1(5) yes
N9 . C41 . C42 . 120.9(5) yes
C41 . C42 . C43 . 120.3(5) yes
C41 . C42 . H421 . 119.8 no
C43 . C42 . H421 . 119.8 no
C42 . C43 . C44 . 118.7(5) yes
C42 . C43 . H431 . 120.6 no
C44 . C43 . H431 . 120.7 no
C43 . C44 . C45 . 118.8(6) yes
C43 . C44 . H441 . 120.6 no
C45 . C44 . H441 . 120.6 no
C44 . C45 . N9 . 123.1(5) yes
C44 . C45 . H451 . 118.5 no
N9 . C45 . H451 . 118.4 no
N10 . C46 . C47 . 122.2(4) yes
N10 . C46 . H461 . 118.9 no
C47 . C46 . H461 . 118.9 no
C46 . C47 . C48 . 119.8(4) yes
C46 . C47 . H471 . 120.1 no
C48 . C47 . H471 . 120.1 no
C47 . C48 . C49 . 118.6(5) yes
C47 . C48 . H481 . 120.7 no
C49 . C48 . H481 . 120.7 no
C48 . C49 . C50 . 119.4(5) yes
C48 . C49 . H491 . 120.3 no
C50 . C49 . H491 . 120.3 no
N10 . C50 . C49 . 121.5(4) yes
N10 . C50 . C51 . 114.7(4) yes
C49 . C50 . C51 . 123.8(4) yes
C50 . C51 . N11 . 113.0(4) yes
C50 . C51 . C52 . 126.9(4) yes
N11 . C51 . C52 . 120.1(4) yes
C51 . C52 . C53 . 118.7(4) yes
C51 . C52 . H521 . 120.6 no
C53 . C52 . H521 . 120.7 no
C52 . C53 . C54 . 120.7(4) yes
C52 . C53 . H531 . 119.7 no
C54 . C53 . H531 . 119.6 no
C53 . C54 . C55 . 118.8(4) yes
C53 . C54 . H541 . 120.6 no
C55 . C54 . H541 . 120.6 no
C54 . C55 . N11 . 119.6(4) yes
C54 . C55 . C56 . 127.3(4) yes
N11 . C55 . C56 . 113.1(4) yes
C55 . C56 . N12 . 115.9(4) yes
C55 . C56 . C57 . 123.9(4) yes
N12 . C56 . C57 . 120.2(4) yes
C56 . C57 . C58 . 119.7(4) yes
C56 . C57 . H571 . 120.1 no
C58 . C57 . H571 . 120.1 no
C57 . C58 . C59 . 119.6(5) yes
C57 . C58 . H581 . 120.2 no
C59 . C58 . H581 . 120.2 no
C58 . C59 . C60 . 118.8(5) yes
C58 . C59 . H591 . 120.6 no
C60 . C59 . H591 . 120.6 no
C59 . C60 . N12 . 122.5(4) yes
C59 . C60 . H601 . 118.8 no
N12 . C60 . H601 . 118.7 no
N101 . C101 . C102 . 123.5(5) yes
N101 . C101 . H1011 . 118.2 no
C102 . C101 . H1011 . 118.3 no
C101 . C102 . C103 . 118.4(5) yes
C101 . C102 . H1021 . 120.8 no
C103 . C102 . H1021 . 120.8 no
C102 . C103 . C104 . 119.2(4) yes
C102 . C103 . H1031 . 120.5 no
C104 . C103 . H1031 . 120.4 no
C103 . C104 . C105 . 119.4(5) yes
C103 . C104 . H1041 . 120.3 no
C105 . C104 . H1041 . 120.3 no
C104 . C105 . N101 . 121.3(4) yes
C104 . C105 . C106 . 123.4(4) yes
N101 . C105 . C106 . 115.3(4) yes
C105 . C106 . N102 . 112.7(4) yes
C105 . C106 . C107 . 127.3(4) yes
N102 . C106 . C107 . 120.0(4) yes
C106 . C107 . C108 . 118.6(4) yes
C106 . C107 . H1071 . 120.7 no
C108 . C107 . H1071 . 120.7 no
C107 . C108 . C109 . 121.1(4) yes
C107 . C108 . H1081 . 119.5 no
C109 . C108 . H1081 . 119.4 no
C108 . C109 . C110 . 118.1(4) yes
C108 . C109 . H1091 . 120.9 no
C110 . C109 . H1091 . 121.0 no
C109 . C110 . N102 . 120.3(4) yes
C109 . C110 . C111 . 126.7(4) yes
N102 . C110 . C111 . 113.0(4) yes
C110 . C111 . N103 . 114.7(3) yes
C110 . C111 . C112 . 123.7(4) yes
N103 . C111 . C112 . 121.5(4) yes
C111 . C112 . C113 . 118.8(4) yes
C111 . C112 . H1121 . 120.6 no
C113 . C112 . H1121 . 120.6 no
C112 . C113 . C114 . 119.1(4) yes
C112 . C113 . H1131 . 120.4 no
C114 . C113 . H1131 . 120.5 no
C113 . C114 . C115 . 120.2(4) yes
C113 . C114 . H1141 . 119.8 no
C115 . C114 . H1141 . 120.0 no
C114 . C115 . N103 . 121.7(4) yes
C114 . C115 . H1151 . 119.1 no
N103 . C115 . H1151 . 119.2 no
N104 . C116 . C117 . 122.9(5) yes
N104 . C116 . H1161 . 118.5 no
C117 . C116 . H1161 . 118.6 no
C116 . C117 . C118 . 118.8(6) yes
C116 . C117 . H1171 . 120.5 no
C118 . C117 . H1171 . 120.6 no
C117 . C118 . C119 . 119.5(5) yes
C117 . C118 . H1181 . 120.3 no
C119 . C118 . H1181 . 120.2 no
C118 . C119 . C120 . 119.0(5) yes
C118 . C119 . H1191 . 120.6 no
C120 . C119 . H1191 . 120.5 no
C119 . C120 . N104 . 121.8(4) yes
C119 . C120 . C121 . 123.0(4) yes
N104 . C120 . C121 . 115.1(4) yes
C120 . C121 . N105 . 113.5(4) yes
C120 . C121 . C122 . 125.8(4) yes
N105 . C121 . C122 . 120.7(4) yes
C121 . C122 . C123 . 118.3(5) yes
C121 . C122 . H1221 . 120.9 no
C123 . C122 . H1221 . 120.9 no
C122 . C123 . C124 . 120.6(4) yes
C122 . C123 . H1231 . 119.7 no
C124 . C123 . H1231 . 119.7 no
C123 . C124 . C125 . 118.3(5) yes
C123 . C124 . H1241 . 120.9 no
C125 . C124 . H1241 . 120.8 no
C124 . C125 . N105 . 120.9(4) yes
C124 . C125 . C126 . 126.2(4) yes
N105 . C125 . C126 . 112.9(4) yes
C125 . C126 . N106 . 115.7(4) yes
C125 . C126 . C127 . 122.8(4) yes
N106 . C126 . C127 . 121.5(4) yes
C126 . C127 . C128 . 119.9(4) yes
C126 . C127 . H1271 . 120.0 no
C128 . C127 . H1271 . 120.0 no
C127 . C128 . C129 . 119.4(5) yes
C127 . C128 . H1281 . 120.3 no
C129 . C128 . H1281 . 120.3 no
C128 . C129 . C130 . 117.6(5) yes
C128 . C129 . H1291 . 121.2 no
C130 . C129 . H1291 . 121.2 no
S3 . C130 . C129 . 123.5(4) yes
S3 . C130 . N106 . 112.1(3) yes
C129 . C130 . N106 . 124.3(4) yes
S4 . C131 . N107 . 112.3(3) yes
S4 . C131 . C132 . 123.8(4) yes
N107 . C131 . C132 . 123.8(4) yes
C131 . C132 . C133 . 118.4(5) yes
C131 . C132 . H1321 . 120.8 no
C133 . C132 . H1321 . 120.8 no
C132 . C133 . C134 . 119.1(5) yes
C132 . C133 . H1331 . 120.5 no
C134 . C133 . H1331 . 120.4 no
C133 . C134 . C135 . 120.3(4) yes
C133 . C134 . H1341 . 119.9 no
C135 . C134 . H1341 . 119.8 no
C134 . C135 . N107 . 121.3(4) yes
C134 . C135 . C136 . 122.6(4) yes
N107 . C135 . C136 . 116.1(4) yes
C135 . C136 . N108 . 113.1(4) yes
C135 . C136 . C137 . 126.8(4) yes
N108 . C136 . C137 . 120.1(4) yes
C136 . C137 . C138 . 118.8(5) yes
C136 . C137 . H1371 . 120.6 no
C138 . C137 . H1371 . 120.6 no
C137 . C138 . C139 . 120.9(4) yes
C137 . C138 . H1381 . 119.6 no
C139 . C138 . H1381 . 119.5 no
C138 . C139 . C140 . 118.6(5) yes
C138 . C139 . H1391 . 120.7 no
C140 . C139 . H1391 . 120.7 no
C139 . C140 . N108 . 120.4(4) yes
C139 . C140 . C141 . 126.1(4) yes
N108 . C140 . C141 . 113.5(4) yes
C140 . C141 . N109 . 114.9(4) yes
C140 . C141 . C142 . 124.2(4) yes
N109 . C141 . C142 . 120.8(5) yes
C141 . C142 . C143 . 119.8(5) yes
C141 . C142 . H1421 . 120.2 no
C143 . C142 . H1421 . 120.1 no
C142 . C143 . C144 . 119.3(5) yes
C142 . C143 . H1431 . 120.4 no
C144 . C143 . H1431 . 120.3 no
C143 . C144 . C145 . 119.0(5) yes
C143 . C144 . H1441 . 120.5 no
C145 . C144 . H1441 . 120.5 no
C144 . C145 . N109 . 123.0(5) yes
C144 . C145 . H1451 . 118.5 no
N109 . C145 . H1451 . 118.5 no
N110 . C146 . C147 . 122.1(4) yes
N110 . C146 . H1461 . 119.0 no
C147 . C146 . H1461 . 119.0 no
C146 . C147 . C148 . 119.3(5) yes
C146 . C147 . H1471 . 120.4 no
C148 . C147 . H1471 . 120.3 no
C147 . C148 . C149 . 120.0(5) yes
C147 . C148 . H1481 . 120.0 no
C149 . C148 . H1481 . 120.0 no
C148 . C149 . C150 . 118.7(5) yes
C148 . C149 . H1491 . 120.7 no
C150 . C149 . H1491 . 120.6 no
C149 . C150 . N110 . 121.4(4) yes
C149 . C150 . C151 . 123.2(4) yes
N110 . C150 . C151 . 115.4(4) yes
C150 . C151 . N111 . 112.9(4) yes
C150 . C151 . C152 . 127.7(4) yes
N111 . C151 . C152 . 119.4(4) yes
C151 . C152 . C153 . 118.7(4) yes
C151 . C152 . H1521 . 120.7 no
C153 . C152 . H1521 . 120.6 no
C152 . C153 . C154 . 120.7(4) yes
C152 . C153 . H1531 . 119.7 no
C154 . C153 . H1531 . 119.7 no
C153 . C154 . C155 . 119.0(4) yes
C153 . C154 . H1541 . 120.5 no
C155 . C154 . H1541 . 120.5 no
C154 . C155 . N111 . 119.7(4) yes
C154 . C155 . C156 . 126.9(4) yes
N111 . C155 . C156 . 113.4(4) yes
C155 . C156 . N112 . 115.4(4) yes
C155 . C156 . C157 . 124.3(4) yes
N112 . C156 . C157 . 120.3(4) yes
C156 . C157 . C158 . 119.9(4) yes
C156 . C157 . H1571 . 120.1 no
C158 . C157 . H1571 . 120.0 no
C157 . C158 . C159 . 119.3(5) yes
C157 . C158 . H1581 . 120.3 no
C159 . C158 . H1581 . 120.4 no
C158 . C159 . C160 . 119.1(5) yes
C158 . C159 . H1591 . 120.4 no
C160 . C159 . H1591 . 120.4 no
C159 . C160 . N112 . 122.3(4) yes
C159 . C160 . H1601 . 118.8 no
N112 . C160 . H1601 . 118.8 no
N501 . C501 . C502 . 178.5(8) yes
C501 . C502 . H5021 . 109.6 no
C501 . C502 . H5022 . 109.3 no
H5021 . C502 . H5022 . 109.5 no
C501 . C502 . H5023 . 109.4 no
H5021 . C502 . H5023 . 109.5 no
H5022 . C502 . H5023 . 109.5 no
N502 . C503 . C504 . 179.6(8) yes
C503 . C504 . H5041 . 109.4 no
C503 . C504 . H5042 . 109.4 no
H5041 . C504 . H5042 . 109.4 no
C503 . C504 . H5043 . 109.6 no
H5041 . C504 . H5043 . 109.5 no
H5042 . C504 . H5043 . 109.5 no
N503 . C505 . C506 . 179.1(9) yes
C505 . C506 . H5061 . 109.4 no
C505 . C506 . H5062 . 109.2 no
H5061 . C506 . H5062 . 109.5 no
C505 . C506 . H5063 . 109.7 no
H5061 . C506 . H5063 . 109.5 no
H5062 . C506 . H5063 . 109.5 no
N504 . C507 . C508 . 179.2(8) yes
C507 . C508 . H5081 . 109.5 no
C507 . C508 . H5082 . 109.6 no
H5081 . C508 . H5082 . 109.5 no
C507 . C508 . H5083 . 109.4 no
H5081 . C508 . H5083 . 109.5 no
H5082 . C508 . H5083 . 109.5 no
N505 . C509 . C510 . 178.8(8) yes
C509 . C510 . H5101 . 109.9 no
C509 . C510 . H5102 . 109.3 no
H5101 . C510 . H5102 . 109.5 no
C509 . C510 . H5103 . 109.2 no
H5101 . C510 . H5103 . 109.5 no
H5102 . C510 . H5103 . 109.5 no
N506 . C511 . C512 . 179.6(13) yes
C511 . C512 . H5121 . 109.4 no
C511 . C512 . H5122 . 109.7 no
H5121 . C512 . H5122 . 109.5 no
C511 . C512 . H5123 . 109.3 no
H5121 . C512 . H5123 . 109.5 no
H5122 . C512 . H5123 . 109.5 no
N507 . C513 . C514 . 177.0(11) yes
C513 . C514 . H5141 . 109.6 no
C513 . C514 . H5142 . 109.4 no
H5141 . C514 . H5142 . 109.5 no
C513 . C514 . H5143 . 109.4 no
H5141 . C514 . H5143 . 109.5 no
H5142 . C514 . H5143 . 109.5 no
N508 . C515 . C516 . 177.1(12) yes
C515 . C516 . H5161 . 109.6 no
C515 . C516 . H5162 . 109.5 no
H5161 . C516 . H5162 . 109.5 no
C515 . C516 . H5163 . 109.3 no
H5161 . C516 . H5163 . 109.5 no
H5162 . C516 . H5163 . 109.5 no
N509 . C517 . C518 . 179.1(11) yes
C517 . C518 . H5181 . 109.8 no
C517 . C518 . H5182 . 109.3 no
H5181 . C518 . H5182 . 109.5 no
C517 . C518 . H5183 . 109.3 no
H5181 . C518 . H5183 . 109.5 no
H5182 . C518 . H5183 . 109.5 no
C602 . C601 . H6011 . 109.5 no
C602 . C601 . H6012 . 109.5 no
H6011 . C601 . H6012 . 109.5 no
C602 . C601 . H6013 . 109.4 no
H6011 . C601 . H6013 . 109.5 no
H6012 . C601 . H6013 . 109.5 no
C601 . C602 . O603 . 111.1(6) yes
C601 . C602 . H6021 . 109.0 no
O603 . C602 . H6021 . 109.1 no
C601 . C602 . H6022 . 109.1 no
O603 . C602 . H6022 . 109.1 no
H6021 . C602 . H6022 . 109.5 no
C605 . C604 . O603 . 109.2(8) yes
C605 . C604 . H6041 . 109.5 no
O603 . C604 . H6041 . 109.5 no
C605 . C604 . H6042 . 109.5 no
O603 . C604 . H6042 . 109.7 no
H6041 . C604 . H6042 . 109.5 no
C604 . C605 . H6051 . 109.6 no
C604 . C605 . H6052 . 109.4 no
H6051 . C605 . H6052 . 109.5 no
C604 . C605 . H6053 . 109.5 no
H6051 . C605 . H6053 . 109.5 no
H6052 . C605 . H6053 . 109.5 no
C604 . O603 . C602 . 112.7(6) yes
F1 . P1 . F2 . 178.23(18) yes
F1 . P1 . F3 . 89.47(18) yes
F2 . P1 . F3 . 88.77(18) yes
F1 . P1 . F4 . 91.05(18) yes
F2 . P1 . F4 . 90.70(18) yes
F3 . P1 . F4 . 179.5(2) yes
F1 . P1 . F5 . 89.98(18) yes
F2 . P1 . F5 . 90.29(19) yes
F3 . P1 . F5 . 90.40(19) yes
F4 . P1 . F5 . 89.6(2) yes
F1 . P1 . F6 . 90.09(18) yes
F2 . P1 . F6 . 89.67(18) yes
F3 . P1 . F6 . 90.37(18) yes
F4 . P1 . F6 . 89.59(19) yes
F5 . P1 . F6 . 179.2(2) yes
F11 . P2 . F12 . 179.7(2) yes
F11 . P2 . F13 . 90.3(3) yes
F12 . P2 . F13 . 89.7(2) yes
F11 . P2 . F14 . 89.7(3) yes
F12 . P2 . F14 . 90.3(3) yes
F13 . P2 . F14 . 179.2(3) yes
F11 . P2 . F15 . 89.5(2) yes
F12 . P2 . F15 . 90.8(2) yes
F13 . P2 . F15 . 90.6(3) yes
F14 . P2 . F15 . 90.1(2) yes
F11 . P2 . F16 . 90.3(2) yes
F12 . P2 . F16 . 89.4(2) yes
F13 . P2 . F16 . 89.5(2) yes
F14 . P2 . F16 . 89.7(2) yes
F15 . P2 . F16 . 179.8(2) yes
F21 . P3 . F22 . 178.68(18) yes
F21 . P3 . F23 . 90.85(18) yes
F22 . P3 . F23 . 90.47(18) yes
F21 . P3 . F24 . 89.66(18) yes
F22 . P3 . F24 . 89.02(18) yes
F23 . P3 . F24 . 179.4(2) yes
F21 . P3 . F25 . 89.78(18) yes
F22 . P3 . F25 . 90.30(18) yes
F23 . P3 . F25 . 88.9(2) yes
F24 . P3 . F25 . 90.74(19) yes
F21 . P3 . F26 . 90.29(19) yes
F22 . P3 . F26 . 89.65(18) yes
F23 . P3 . F26 . 90.2(2) yes
F24 . P3 . F26 . 90.18(19) yes
F25 . P3 . F26 . 179.1(2) yes
F31 . P4 . F32 . 178.4(3) yes
F31 . P4 . F33 . 90.5(3) yes
F32 . P4 . F33 . 91.0(3) yes
F31 . P4 . F34 . 89.9(3) yes
F32 . P4 . F34 . 88.6(3) yes
F33 . P4 . F34 . 175.9(4) yes
F31 . P4 . F35 . 89.5(3) yes
F32 . P4 . F35 . 90.0(3) yes
F33 . P4 . F35 . 87.5(4) yes
F34 . P4 . F35 . 88.5(4) yes
F31 . P4 . F36 . 90.1(3) yes
F32 . P4 . F36 . 90.4(3) yes
F33 . P4 . F36 . 93.0(4) yes
F34 . P4 . F36 . 91.1(4) yes
F35 . P4 . F36 . 179.4(4) yes
F41 . P5 . F42 . 178.1(3) yes
F41 . P5 . F43 . 89.7(3) yes
F42 . P5 . F43 . 89.7(3) yes
F41 . P5 . F44 . 90.0(3) yes
F42 . P5 . F44 . 90.4(3) yes
F43 . P5 . F44 . 177.9(3) yes
F41 . P5 . F45 . 90.4(4) yes
F42 . P5 . F45 . 91.4(3) yes
F43 . P5 . F45 . 92.1(4) yes
F44 . P5 . F45 . 90.0(3) yes
F41 . P5 . F46 . 89.3(3) yes
F42 . P5 . F46 . 88.9(3) yes
F43 . P5 . F46 . 88.1(3) yes
F44 . P5 . F46 . 89.8(3) yes
F45 . P5 . F46 . 179.6(3) yes
F51 . P6 . F52 . 179.6(3) yes
F51 . P6 . F53 . 90.7(3) yes
F52 . P6 . F53 . 89.8(3) yes
F51 . P6 . F54 . 90.9(3) yes
F52 . P6 . F54 . 88.7(4) yes
F53 . P6 . F54 . 178.5(3) yes
F51 . P6 . F55 . 89.7(3) yes
F52 . P6 . F55 . 90.2(3) yes
F53 . P6 . F55 . 87.6(3) yes
F54 . P6 . F55 . 92.5(3) yes
F51 . P6 . F56 . 90.9(3) yes
F52 . P6 . F56 . 89.2(3) yes
F53 . P6 . F56 . 91.0(3) yes
F54 . P6 . F56 . 88.8(3) yes
F55 . P6 . F56 . 178.5(4) yes
F61 . P7 . F62 . 175.3(4) yes
F61 . P7 . F63 . 89.2(3) yes
F62 . P7 . F63 . 89.3(3) yes
F61 . P7 . F64 . 91.6(2) yes
F62 . P7 . F64 . 89.7(3) yes
F63 . P7 . F64 . 177.7(4) yes
F61 . P7 . F65 . 93.7(4) yes
F62 . P7 . F65 . 90.7(4) yes
F63 . P7 . F65 . 88.3(3) yes
F64 . P7 . F65 . 93.8(4) yes
F61 . P7 . F66 . 87.1(4) yes
F62 . P7 . F66 . 88.3(4) yes
F63 . P7 . F66 . 87.5(3) yes
F64 . P7 . F66 . 90.4(3) yes
F65 . P7 . F66 . 175.7(4) yes
F81 . P8 . F82 . 173.1(5) yes
F81 . P8 . F83 . 91.1(4) yes
F82 . P8 . F83 . 82.2(4) yes
F81 . P8 . F84 . 98.4(5) yes
F82 . P8 . F84 . 88.3(4) yes
F83 . P8 . F84 . 169.9(5) yes
F81 . P8 . F85 . 93.5(4) yes
F82 . P8 . F85 . 84.6(4) yes
F83 . P8 . F85 . 85.2(4) yes
F84 . P8 . F85 . 90.6(4) yes
F81 . P8 . F86 . 95.5(5) yes
F82 . P8 . F86 . 85.8(4) yes
F83 . P8 . F86 . 88.4(4) yes
F84 . P8 . F86 . 94.2(5) yes
F85 . P8 . F86 . 169.1(6) yes
F91 . P8 . F92 . 169.9(6) yes
F91 . P8 . F93 . 90.0(4) yes
F92 . P8 . F93 . 98.7(5) yes
F91 . P8 . F94 . 82.9(4) yes
F92 . P8 . F94 . 87.9(4) yes
F93 . P8 . F94 . 171.6(5) yes
F91 . P8 . F95 . 85.1(4) yes
F92 . P8 . F95 . 89.5(4) yes
F93 . P8 . F95 . 91.8(4) yes
F94 . P8 . F95 . 83.1(4) yes
F91 . P8 . F96 . 88.5(4) yes
F92 . P8 . F96 . 95.4(5) yes
F93 . P8 . F96 . 97.0(5) yes
F94 . P8 . F96 . 87.4(4) yes
F95 . P8 . F96 . 169.1(5) yes

loop_
_geom_bond_atom_site_label_1
_geom_bond_site_symmetry_1
_geom_bond_atom_site_label_2
_geom_bond_site_symmetry_2
_geom_bond_distance
_geom_bond_publ_flag
Ru1 . N1 . 2.083(3) yes
Ru1 . N2 . 1.987(3) yes
Ru1 . N3 . 2.065(4) yes
Ru1 . N4 . 2.055(4) yes
Ru1 . N5 . 2.005(3) yes
Ru1 . N6 . 2.133(4) yes
Ru2 . N7 . 2.147(4) yes
Ru2 . N8 . 1.998(3) yes
Ru2 . N9 . 2.077(4) yes
Ru2 . N10 . 2.072(3) yes
Ru2 . N11 . 1.987(3) yes
Ru2 . N12 . 2.077(4) yes
Ru3 . N101 . 2.075(4) yes
Ru3 . N102 . 1.990(3) yes
Ru3 . N103 . 2.066(3) yes
Ru3 . N104 . 2.072(4) yes
Ru3 . N105 . 2.000(3) yes
Ru3 . N106 . 2.123(4) yes
Ru4 . N107 . 2.149(4) yes
Ru4 . N108 . 1.993(3) yes
Ru4 . N109 . 2.067(4) yes
Ru4 . N110 . 2.069(4) yes
Ru4 . N111 . 1.993(3) yes
Ru4 . N112 . 2.077(4) yes
S1 . S2 . 2.0384(15) yes
S1 . C30 . 1.780(4) yes
S2 . C31 . 1.777(4) yes
S3 . S4 . 2.0378(15) yes
S3 . C130 . 1.785(4) yes
S4 . C131 . 1.781(4) yes
N1 . C1 . 1.351(6) yes
N1 . C5 . 1.356(6) yes
N2 . C6 . 1.350(5) yes
N2 . C10 . 1.339(6) yes
N3 . C11 . 1.373(6) yes
N3 . C15 . 1.347(5) yes
N4 . C16 . 1.336(6) yes
N4 . C20 . 1.382(6) yes
N5 . C21 . 1.349(6) yes
N5 . C25 . 1.342(6) yes
N6 . C26 . 1.378(5) yes
N6 . C30 . 1.346(6) yes
N7 . C31 . 1.344(6) yes
N7 . C35 . 1.372(5) yes
N8 . C36 . 1.350(6) yes
N8 . C40 . 1.339(6) yes
N9 . C41 . 1.367(6) yes
N9 . C45 . 1.345(6) yes
N10 . C46 . 1.338(5) yes
N10 . C50 . 1.376(5) yes
N11 . C51 . 1.340(5) yes
N11 . C55 . 1.361(5) yes
N12 . C56 . 1.380(5) yes
N12 . C60 . 1.328(6) yes
N101 . C101 . 1.332(6) yes
N101 . C105 . 1.371(5) yes
N102 . C106 . 1.351(5) yes
N102 . C110 . 1.345(5) yes
N103 . C111 . 1.373(5) yes
N103 . C115 . 1.344(5) yes
N104 . C116 . 1.341(6) yes
N104 . C120 . 1.366(6) yes
N105 . C121 . 1.337(6) yes
N105 . C125 . 1.334(6) yes
N106 . C126 . 1.381(5) yes
N106 . C130 . 1.340(6) yes
N107 . C131 . 1.338(6) yes
N107 . C135 . 1.378(5) yes
N108 . C136 . 1.355(6) yes
N108 . C140 . 1.350(6) yes
N109 . C141 . 1.374(6) yes
N109 . C145 . 1.354(6) yes
N110 . C146 . 1.343(5) yes
N110 . C150 . 1.362(6) yes
N111 . C151 . 1.351(6) yes
N111 . C155 . 1.345(5) yes
N112 . C156 . 1.384(5) yes
N112 . C160 . 1.338(6) yes
N501 . C501 . 1.133(10) yes
N502 . C503 . 1.132(9) yes
N503 . C505 . 1.127(8) yes
N504 . C507 . 1.125(9) yes
N505 . C509 . 1.141(11) yes
N506 . C511 . 1.114(10) yes
N507 . C513 . 1.121(10) yes
N508 . C515 . 1.132(12) yes
N509 . C517 . 1.157(15) yes
C1 . C2 . 1.377(7) yes
C1 . H11 . 0.960 no
C2 . C3 . 1.378(9) yes
C2 . H21 . 0.960 no
C3 . C4 . 1.369(8) yes
C3 . H31 . 0.960 no
C4 . C5 . 1.401(6) yes
C4 . H41 . 0.960 no
C5 . C6 . 1.476(7) yes
C6 . C7 . 1.391(6) yes
C7 . C8 . 1.385(8) yes
C7 . H71 . 0.960 no
C8 . C9 . 1.389(8) yes
C8 . H81 . 0.960 no
C9 . C10 . 1.386(6) yes
C9 . H91 . 0.960 no
C10 . C11 . 1.485(6) yes
C11 . C12 . 1.381(6) yes
C12 . C13 . 1.404(8) yes
C12 . H121 . 0.960 no
C13 . C14 . 1.354(8) yes
C13 . H131 . 0.960 no
C14 . C15 . 1.392(7) yes
C14 . H141 . 0.960 no
C15 . H151 . 0.960 no
C16 . C17 . 1.387(7) yes
C16 . H161 . 0.960 no
C17 . C18 . 1.395(8) yes
C17 . H171 . 0.960 no
C18 . C19 . 1.377(9) yes
C18 . H181 . 0.960 no
C19 . C20 . 1.381(7) yes
C19 . H191 . 0.960 no
C20 . C21 . 1.462(7) yes
C21 . C22 . 1.400(6) yes
C22 . C23 . 1.381(8) yes
C22 . H221 . 0.960 no
C23 . C24 . 1.382(8) yes
C23 . H231 . 0.960 no
C24 . C25 . 1.389(6) yes
C24 . H241 . 0.960 no
C25 . C26 . 1.466(7) yes
C26 . C27 . 1.376(7) yes
C27 . C28 . 1.393(8) yes
C27 . H271 . 0.960 no
C28 . C29 . 1.383(7) yes
C28 . H281 . 0.960 no
C29 . C30 . 1.386(7) yes
C29 . H291 . 0.960 no
C31 . C32 . 1.396(6) yes
C32 . C33 . 1.379(7) yes
C32 . H321 . 0.960 no
C33 . C34 . 1.383(8) yes
C33 . H331 . 0.960 no
C34 . C35 . 1.394(7) yes
C34 . H341 . 0.960 no
C35 . C36 . 1.465(7) yes
C36 . C37 . 1.388(6) yes
C37 . C38 . 1.385(8) yes
C37 . H371 . 0.960 no
C38 . C39 . 1.373(8) yes
C38 . H381 . 0.960 no
C39 . C40 . 1.397(7) yes
C39 . H391 . 0.960 no
C40 . C41 . 1.468(7) yes
C41 . C42 . 1.394(7) yes
C42 . C43 . 1.374(9) yes
C42 . H421 . 0.960 no
C43 . C44 . 1.387(9) yes
C43 . H431 . 0.960 no
C44 . C45 . 1.385(8) yes
C44 . H441 . 0.960 no
C45 . H451 . 0.960 no
C46 . C47 . 1.374(7) yes
C46 . H461 . 0.960 no
C47 . C48 . 1.381(8) yes
C47 . H471 . 0.960 no
C48 . C49 . 1.393(7) yes
C48 . H481 . 0.960 no
C49 . C50 . 1.371(6) yes
C49 . H491 . 0.960 no
C50 . C51 . 1.476(6) yes
C51 . C52 . 1.393(6) yes
C52 . C53 . 1.382(7) yes
C52 . H521 . 0.960 no
C53 . C54 . 1.390(7) yes
C53 . H531 . 0.960 no
C54 . C55 . 1.386(6) yes
C54 . H541 . 0.960 no
C55 . C56 . 1.452(6) yes
C56 . C57 . 1.398(6) yes
C57 . C58 . 1.366(7) yes
C57 . H571 . 0.960 no
C58 . C59 . 1.392(8) yes
C58 . H581 . 0.960 no
C59 . C60 . 1.385(7) yes
C59 . H591 . 0.960 no
C60 . H601 . 0.960 no
C101 . C102 . 1.388(6) yes
C101 . H1011 . 0.960 no
C102 . C103 . 1.388(8) yes
C102 . H1021 . 0.960 no
C103 . C104 . 1.386(7) yes
C103 . H1031 . 0.960 no
C104 . C105 . 1.392(6) yes
C104 . H1041 . 0.960 no
C105 . C106 . 1.475(6) yes
C106 . C107 . 1.388(6) yes
C107 . C108 . 1.383(7) yes
C107 . H1071 . 0.960 no
C108 . C109 . 1.390(7) yes
C108 . H1081 . 0.960 no
C109 . C110 . 1.393(6) yes
C109 . H1091 . 0.960 no
C110 . C111 . 1.469(6) yes
C111 . C112 . 1.387(6) yes
C112 . C113 . 1.399(7) yes
C112 . H1121 . 0.960 no
C113 . C114 . 1.365(8) yes
C113 . H1131 . 0.960 no
C114 . C115 . 1.386(7) yes
C114 . H1141 . 0.960 no
C115 . H1151 . 0.960 no
C116 . C117 . 1.390(8) yes
C116 . H1161 . 0.960 no
C117 . C118 . 1.392(8) yes
C117 . H1171 . 0.960 no
C118 . C119 . 1.368(8) yes
C118 . H1181 . 0.960 no
C119 . C120 . 1.407(7) yes
C119 . H1191 . 0.960 no
C120 . C121 . 1.463(7) yes
C121 . C122 . 1.400(6) yes
C122 . C123 . 1.371(8) yes
C122 . H1221 . 0.960 no
C123 . C124 . 1.385(8) yes
C123 . H1231 . 0.960 no
C124 . C125 . 1.390(6) yes
C124 . H1241 . 0.960 no
C125 . C126 . 1.474(7) yes
C126 . C127 . 1.382(7) yes
C127 . C128 . 1.381(8) yes
C127 . H1271 . 0.960 no
C128 . C129 . 1.393(7) yes
C128 . H1281 . 0.960 no
C129 . C130 . 1.390(7) yes
C129 . H1291 . 0.960 no
C131 . C132 . 1.399(6) yes
C132 . C133 . 1.367(7) yes
C132 . H1321 . 0.960 no
C133 . C134 . 1.381(7) yes
C133 . H1331 . 0.960 no
C134 . C135 . 1.384(6) yes
C134 . H1341 . 0.960 no
C135 . C136 . 1.464(7) yes
C136 . C137 . 1.383(6) yes
C137 . C138 . 1.388(8) yes
C137 . H1371 . 0.960 no
C138 . C139 . 1.369(8) yes
C138 . H1381 . 0.960 no
C139 . C140 . 1.392(7) yes
C139 . H1391 . 0.960 no
C140 . C141 . 1.463(7) yes
C141 . C142 . 1.400(7) yes
C142 . C143 . 1.372(8) yes
C142 . H1421 . 0.960 no
C143 . C144 . 1.386(8) yes
C143 . H1431 . 0.960 no
C144 . C145 . 1.375(7) yes
C144 . H1441 . 0.960 no
C145 . H1451 . 0.960 no
C146 . C147 . 1.389(7) yes
C146 . H1461 . 0.960 no
C147 . C148 . 1.355(8) yes
C147 . H1471 . 0.960 no
C148 . C149 . 1.388(7) yes
C148 . H1481 . 0.960 no
C149 . C150 . 1.389(6) yes
C149 . H1491 . 0.960 no
C150 . C151 . 1.471(6) yes
C151 . C152 . 1.391(6) yes
C152 . C153 . 1.387(7) yes
C152 . H1521 . 0.960 no
C153 . C154 . 1.380(7) yes
C153 . H1531 . 0.960 no
C154 . C155 . 1.384(6) yes
C154 . H1541 . 0.960 no
C155 . C156 . 1.461(6) yes
C156 . C157 . 1.388(6) yes
C157 . C158 . 1.383(7) yes
C157 . H1571 . 0.960 no
C158 . C159 . 1.381(8) yes
C158 . H1581 . 0.960 no
C159 . C160 . 1.388(7) yes
C159 . H1591 . 0.960 no
C160 . H1601 . 0.960 no
C501 . C502 . 1.464(11) yes
C502 . H5021 . 0.960 no
C502 . H5022 . 0.960 no
C502 . H5023 . 0.960 no
C503 . C504 . 1.444(10) yes
C504 . H5041 . 0.960 no
C504 . H5042 . 0.960 no
C504 . H5043 . 0.960 no
C505 . C506 . 1.432(9) yes
C506 . H5061 . 0.960 no
C506 . H5062 . 0.960 no
C506 . H5063 . 0.960 no
C507 . C508 . 1.444(10) yes
C508 . H5081 . 0.960 no
C508 . H5082 . 0.960 no
C508 . H5083 . 0.960 no
C509 . C510 . 1.431(13) yes
C510 . H5101 . 0.960 no
C510 . H5102 . 0.960 no
C510 . H5103 . 0.960 no
C511 . C512 . 1.431(11) yes
C512 . H5121 . 0.960 no
C512 . H5122 . 0.960 no
C512 . H5123 . 0.960 no
C513 . C514 . 1.443(12) yes
C514 . H5141 . 0.960 no
C514 . H5142 . 0.960 no
C514 . H5143 . 0.960 no
C515 . C516 . 1.444(11) yes
C516 . H5161 . 0.960 no
C516 . H5162 . 0.960 no
C516 . H5163 . 0.960 no
C517 . C518 . 1.459(18) yes
C518 . H5181 . 0.960 no
C518 . H5182 . 0.960 no
C518 . H5183 . 0.960 no
C601 . C602 . 1.460(12) yes
C601 . H6011 . 0.960 no
C601 . H6012 . 0.960 no
C601 . H6013 . 0.960 no
C602 . O603 . 1.392(8) yes
C602 . H6021 . 0.960 no
C602 . H6022 . 0.960 no
C604 . C605 . 1.496(13) yes
C604 . O603 . 1.437(11) yes
C604 . H6041 . 0.960 no
C604 . H6042 . 0.960 no
C605 . H6051 . 0.960 no
C605 . H6052 . 0.960 no
C605 . H6053 . 0.960 no
P1 . F1 . 1.604(3) yes
P1 . F2 . 1.607(3) yes
P1 . F3 . 1.602(3) yes
P1 . F4 . 1.595(3) yes
P1 . F5 . 1.598(3) yes
P1 . F6 . 1.601(3) yes
P2 . F11 . 1.608(4) yes
P2 . F12 . 1.606(4) yes
P2 . F13 . 1.598(5) yes
P2 . F14 . 1.588(4) yes
P2 . F15 . 1.589(4) yes
P2 . F16 . 1.602(4) yes
P3 . F21 . 1.608(3) yes
P3 . F22 . 1.605(3) yes
P3 . F23 . 1.597(3) yes
P3 . F24 . 1.606(3) yes
P3 . F25 . 1.598(3) yes
P3 . F26 . 1.597(3) yes
P4 . F31 . 1.592(5) yes
P4 . F32 . 1.588(5) yes
P4 . F33 . 1.555(4) yes
P4 . F34 . 1.581(4) yes
P4 . F35 . 1.593(5) yes
P4 . F36 . 1.553(5) yes
P5 . F41 . 1.601(5) yes
P5 . F42 . 1.580(4) yes
P5 . F43 . 1.581(5) yes
P5 . F44 . 1.566(4) yes
P5 . F45 . 1.559(5) yes
P5 . F46 . 1.592(5) yes
P6 . F51 . 1.579(5) yes
P6 . F52 . 1.590(5) yes
P6 . F53 . 1.577(5) yes
P6 . F54 . 1.581(6) yes
P6 . F55 . 1.576(5) yes
P6 . F56 . 1.597(5) yes
P7 . F61 . 1.558(4) yes
P7 . F62 . 1.577(4) yes
P7 . F63 . 1.591(4) yes
P7 . F64 . 1.557(4) yes
P7 . F65 . 1.539(5) yes
P7 . F66 . 1.607(5) yes
P8 . F81 . 1.494(7) yes
P8 . F82 . 1.670(7) yes
P8 . F83 . 1.643(7) yes
P8 . F84 . 1.511(7) yes
P8 . F85 . 1.616(6) yes
P8 . F86 . 1.551(6) yes
P8 . F91 . 1.642(6) yes
P8 . F92 . 1.525(6) yes
P8 . F93 . 1.480(7) yes
P8 . F94 . 1.674(7) yes
P8 . F95 . 1.638(6) yes
P8 . F96 . 1.536(6) yes
